data_7105008
loop_
_publ_author_name
'Liu, Lei'
'Li, Xinxin'
'Hou, Sen'
'Xue, Yonglai'
'Yao, Yang'
'Ma, Yongzheng'
'Feng, Xizeng'
'He, Song'
'Lu, Yan'
'Wang, Yongmei'
'Zeng, Xianshun'

_publ_section_title
;
 Nanoparticles from block copolymer encapsulating Re(phen) complexes as
 bifunctional agents for cell imaging and gene transfection.
;
_journal_issue 44
_journal_name_full 'Chemical communications (Cambridge, England)'
_journal_page_first 6759
_journal_page_last 6761
_journal_paper_doi 10.1039/b912659g
_journal_year 2009
_chemical_formula_sum 'C65.5 H59.5 Cl4 N4 O4.25 Re'
_chemical_formula_weight 1298.67
_chemical_name_systematic
;
?
;
_space_group_IT_number 2
_symmetry_cell_setting triclinic
_symmetry_space_group_name_Hall '-P 1'
_symmetry_space_group_name_H-M 'P -1'
_atom_sites_solution_hydrogens geom
_atom_sites_solution_primary direct
_atom_sites_solution_secondary difmap
_audit_creation_method SHELXL-97
_cell_angle_alpha 74.65(3)
_cell_angle_beta 74.41(3)
_cell_angle_gamma 76.96(3)
_cell_formula_units_Z 4
_cell_length_a 16.419(3)
_cell_length_b 18.416(4)
_cell_length_c 21.944(4)
_cell_measurement_reflns_used 13934
_cell_measurement_temperature 113(2)
_cell_measurement_theta_max 27.499
_cell_measurement_theta_min 1.566
_cell_volume 6077(2)
_computing_cell_refinement crystalclear
_computing_data_collection crystalclear
_computing_data_reduction crystalclear
_computing_molecular_graphics 'Bruker SHELXTL'
_computing_publication_material 'Bruker SHELXTL'
_computing_structure_refinement 'SHELXL-97 (Sheldrick, 1997)'
_computing_structure_solution 'SHELXS-97 (Sheldrick, 1990)'
_diffrn_ambient_temperature 113(2)
_diffrn_measured_fraction_theta_full 0.993
_diffrn_measured_fraction_theta_max 0.993
_diffrn_measurement_device_type 'rigaku saturn'
_diffrn_measurement_method '\w scans'
_diffrn_radiation_monochromator confocal
_diffrn_radiation_source 'rotating anode'
_diffrn_radiation_type MoK\a
_diffrn_radiation_wavelength 0.71073
_diffrn_reflns_av_R_equivalents 0.0452
_diffrn_reflns_av_sigmaI/netI 0.0867
_diffrn_reflns_limit_h_max 19
_diffrn_reflns_limit_h_min -15
_diffrn_reflns_limit_k_max 21
_diffrn_reflns_limit_k_min -21
_diffrn_reflns_limit_l_max 26
_diffrn_reflns_limit_l_min -25
_diffrn_reflns_number 41600
_diffrn_reflns_theta_full 25.02
_diffrn_reflns_theta_max 25.02
_diffrn_reflns_theta_min 1.60
_diffrn_standards_decay_% 0
_diffrn_standards_interval_count 0
_diffrn_standards_interval_time 0
_diffrn_standards_number 0
_exptl_absorpt_coefficient_mu 2.226
_exptl_absorpt_correction_T_max 0.8420
_exptl_absorpt_correction_T_min 0.6644
_exptl_absorpt_correction_type multi-scan
_exptl_absorpt_process_details crystalclear
_exptl_crystal_density_diffrn 1.419
_exptl_crystal_density_method 'not measured'
_exptl_crystal_F_000 2630
_exptl_crystal_size_max 0.20
_exptl_crystal_size_mid 0.12
_exptl_crystal_size_min 0.08
_refine_diff_density_max 1.633
_refine_diff_density_min -1.569
_refine_diff_density_rms 0.163
_refine_ls_extinction_method none
_refine_ls_goodness_of_fit_ref 1.057
_refine_ls_hydrogen_treatment constr
_refine_ls_matrix_type full
_refine_ls_number_parameters 1508
_refine_ls_number_reflns 21311
_refine_ls_number_restraints 550
_refine_ls_restrained_S_all 1.062
_refine_ls_R_factor_all 0.0960
_refine_ls_R_factor_gt 0.0716
_refine_ls_shift/su_max 0.384
_refine_ls_shift/su_mean 0.004
_refine_ls_structure_factor_coef Fsqd
_refine_ls_weighting_details 'calc w=1/[\s^2^(Fo^2^)+(0.0907P)^2^+42.0219P] where P=(Fo^2^+2Fc^2^)/3'
_refine_ls_weighting_scheme calc
_refine_ls_wR_factor_gt 0.1881
_refine_ls_wR_factor_ref 0.2078
_reflns_number_gt 15988
_reflns_number_total 21311
_reflns_threshold_expression >2sigma(I)
_cod_data_source_file b912659g.txt
_cod_data_source_block r81129c
_cod_depositor_comments
;
The following automatic conversions were performed:
'_symmetry_cell_setting' value 'Triclinic' changed to 'triclinic'
according to '/home/saulius/struct/CIF-dictionaries/cif_core.dic'
dictionary named 'cif_core.dic' version 2.4.1 from
2010-06-29.

'_exptl_absorpt_correction_type' value 'MULTI-SCAN' changed
to 'multi-scan' according to
'/home/saulius/struct/CIF-dictionaries/cif_core.dic' dictionary named
'cif_core.dic' version 2.4.1 from
2010-06-29.

'_refine_ls_hydrogen_treatment' value 'CONSTR' changed to
'constr' according to '/home/saulius/struct/CIF-dictionaries/cif_core.dic'
dictionary named 'cif_core.dic' version 2.4.1 from 2010-06-29.

Automatic conversion script
Id: cif_fix_enum 1527 2010-12-29 10:47:43Z saulius 
;
_cod_original_sg_symbol_H-M P-1
_cod_original_formula_sum 'C65.50 H59.50 Cl4 N4 O4.25 Re'
_cod_database_code 7105008

loop_
_symmetry_equiv_pos_as_xyz
'x, y, z'
'-x, -y, -z'

loop_
_atom_site_label
_atom_site_type_symbol
_atom_site_fract_x
_atom_site_fract_y
_atom_site_fract_z
_atom_site_U_iso_or_equiv
_atom_site_adp_type
_atom_site_occupancy
_atom_site_symmetry_multiplicity
_atom_site_calc_flag
_atom_site_refinement_flags
_atom_site_disorder_assembly
_atom_site_disorder_group
Re1 Re 0.348510(14) -0.109418(14) 0.700269(10) 0.02966(6) Uani 1 1 d . . .
Re2 Re 1.152723(18) 0.621765(15) 0.800820(13) 0.04191(7) Uani 1 1 d . . .
Cl1 Cl 0.31998(10) 0.02977(10) 0.66077(8) 0.0435(4) Uani 1 1 d . . .
Cl2 Cl 0.99843(13) 0.66396(12) 0.83590(10) 0.0627(6) Uani 1 1 d . . .
O1 O 0.1777(2) -0.1365(3) 0.6861(2) 0.0404(11) Uani 1 1 d . . .
O2 O 0.3893(4) -0.2776(4) 0.7558(3) 0.082(2) Uani 1 1 d . . .
O3 O 0.2584(3) -0.0949(3) 0.8392(2) 0.0439(12) Uani 1 1 d . . .
O4 O 1.1568(4) 0.7100(3) 0.6602(2) 0.0674(17) Uani 1 1 d . . .
O5 O 1.3430(4) 0.5690(4) 0.7504(3) 0.085(2) Uani 1 1 d . . .
O6 O 1.2000(3) 0.7582(2) 0.8312(2) 0.0443(12) Uani 1 1 d . . .
N1 N 0.4207(3) -0.1130(3) 0.6018(2) 0.0320(12) Uani 1 1 d . . .
N2 N 0.4742(3) -0.0876(3) 0.6978(2) 0.0314(12) Uani 1 1 d . . .
N3 N 1.0423(4) -0.1503(3) 1.0076(3) 0.0454(15) Uani 1 1 d . . .
N5 N 1.1408(3) 0.5541(3) 0.9008(3) 0.0419(15) Uani 1 1 d . . .
N6 N 1.1145(4) 0.5166(3) 0.7982(3) 0.0441(15) Uani 1 1 d . . .
N7 N 1.1041(3) 0.0079(3) 0.4976(2) 0.0383(13) Uani 1 1 d . . .
C1 C 0.2410(4) -0.1245(4) 0.6915(3) 0.0332(15) Uani 1 1 d . . .
C2 C 0.3820(5) -0.2183(4) 0.7307(4) 0.0615(19) Uani 1 1 d . . .
C3 C 0.2933(4) -0.1007(4) 0.7871(3) 0.0324(14) Uani 1 1 d . . .
C4 C 0.3933(4) -0.1254(4) 0.5544(3) 0.0380(15) Uani 1 1 d . . .
H4 H 0.3377 -0.1352 0.5629 0.046 Uiso 1 1 calc R . .
C5 C 0.4451(4) -0.1241(4) 0.4915(3) 0.0382(16) Uani 1 1 d . . .
H5 H 0.4239 -0.1335 0.4596 0.046 Uiso 1 1 calc R . .
C6 C 0.5262(4) -0.1092(4) 0.4779(3) 0.0346(15) Uani 1 1 d . . .
H6 H 0.5606 -0.1080 0.4364 0.042 Uiso 1 1 calc R . .
C7 C 0.5581(4) -0.0956(3) 0.5264(3) 0.0313(14) Uani 1 1 d . . .
C8 C 0.6424(4) -0.0776(4) 0.5167(3) 0.0375(16) Uani 1 1 d . . .
H8 H 0.6793 -0.0751 0.4760 0.045 Uiso 1 1 calc R . .
C9 C 0.6685(4) -0.0644(4) 0.5651(3) 0.0414(17) Uani 1 1 d . . .
H9 H 0.7231 -0.0526 0.5571 0.050 Uiso 1 1 calc R . .
C10 C 0.6137(4) -0.0682(4) 0.6297(3) 0.0355(15) Uani 1 1 d . . .
C11 C 0.6376(4) -0.0561(4) 0.6816(3) 0.0410(17) Uani 1 1 d . . .
H11 H 0.6923 -0.0456 0.6761 0.049 Uiso 1 1 calc R . .
C12 C 0.5817(4) -0.0594(4) 0.7415(3) 0.0326(15) Uani 1 1 d . . .
C13 C 0.4999(3) -0.0769(4) 0.7473(3) 0.0323(14) Uani 1 1 d . . .
H13 H 0.4621 -0.0811 0.7876 0.039 Uiso 1 1 calc R . .
C14 C 0.5310(3) -0.0847(3) 0.6388(3) 0.0281(14) Uani 1 1 d . . .
C15 C 0.5026(3) -0.0975(3) 0.5879(3) 0.0283(14) Uani 1 1 d . . .
C16 C 0.6030(4) -0.0467(4) 0.7990(3) 0.0350(15) Uani 1 1 d . . .
C17 C 0.5658(4) -0.0837(4) 0.8617(3) 0.0400(17) Uani 1 1 d . . .
H17 H 0.5297 -0.1182 0.8668 0.048 Uiso 1 1 calc R . .
C18 C 0.5820(4) -0.0697(4) 0.9163(3) 0.0414(17) Uani 1 1 d . . .
H18 H 0.5583 -0.0955 0.9577 0.050 Uiso 1 1 calc R . .
C19 C 0.6344(4) -0.0163(4) 0.9078(3) 0.0343(15) Uani 1 1 d . . .
C20 C 0.6597(4) 0.0126(4) 0.9546(3) 0.0367(16) Uani 1 1 d . . .
C21 C 0.6371(4) -0.0031(4) 1.0220(3) 0.0417(17) Uani 1 1 d . . .
H21 H 0.6006 -0.0380 1.0446 0.050 Uiso 1 1 calc R . .
C22 C 0.6695(4) 0.0337(4) 1.0546(3) 0.0468(18) Uani 1 1 d . . .
H22 H 0.6556 0.0231 1.0997 0.056 Uiso 1 1 calc R . .
C23 C 0.7224(4) 0.0863(4) 1.0209(3) 0.0470(18) Uani 1 1 d . . .
H23 H 0.7434 0.1109 1.0439 0.056 Uiso 1 1 calc R . .
C24 C 0.7454(4) 0.1035(4) 0.9536(3) 0.0424(17) Uani 1 1 d . . .
H24 H 0.7815 0.1389 0.9314 0.051 Uiso 1 1 calc R . .
C25 C 0.7125(4) 0.0663(4) 0.9210(3) 0.0332(15) Uani 1 1 d . . .
C26 C 0.7295(4) 0.0739(4) 0.8479(3) 0.0340(15) Uani 1 1 d . . .
C27 C 0.6738(3) 0.0200(3) 0.8446(3) 0.0280(14) Uani 1 1 d . . .
C28 C 0.6573(3) 0.0054(4) 0.7905(3) 0.0350(15) Uani 1 1 d . . .
H28 H 0.6822 0.0300 0.7491 0.042 Uiso 1 1 calc R . .
C29 C 0.8240(4) 0.0510(4) 0.8191(3) 0.0346(15) Uani 1 1 d . . .
H29A H 0.8557 0.0855 0.8260 0.042 Uiso 1 1 calc R . .
H29B H 0.8317 0.0576 0.7726 0.042 Uiso 1 1 calc R . .
C30 C 0.8634(4) -0.0316(4) 0.8466(3) 0.0363(16) Uani 1 1 d . . .
H30A H 0.8531 -0.0400 0.8934 0.044 Uiso 1 1 calc R . .
H30B H 0.8356 -0.0669 0.8367 0.044 Uiso 1 1 calc R . .
C31 C 0.9588(4) -0.0478(4) 0.8189(3) 0.0416(18) Uani 1 1 d . . .
H31A H 0.9867 -0.0156 0.8324 0.050 Uiso 1 1 calc R . .
H31B H 0.9689 -0.0340 0.7720 0.050 Uiso 1 1 calc R . .
C32 C 1.0003(5) -0.1319(4) 0.8395(3) 0.049(2) Uani 1 1 d . . .
H32A H 0.9725 -0.1638 0.8255 0.059 Uiso 1 1 calc R . .
H32B H 1.0600 -0.1379 0.8168 0.059 Uiso 1 1 calc R . .
C33 C 0.9957(4) -0.1613(4) 0.9129(3) 0.0391(17) Uani 1 1 d . . .
H33A H 0.9361 -0.1575 0.9358 0.047 Uiso 1 1 calc R . .
H33B H 1.0216 -0.2148 0.9210 0.047 Uiso 1 1 calc R . .
C34 C 1.0403(5) -0.1177(5) 0.9389(3) 0.053(2) Uani 1 1 d . . .
H34A H 1.0986 -0.1177 0.9135 0.063 Uiso 1 1 calc R . .
H34B H 1.0113 -0.0652 0.9343 0.063 Uiso 1 1 calc R . .
C35 C 1.1048(4) -0.2086(4) 1.0302(3) 0.0388(16) Uani 1 1 d . . .
C36 C 1.1763(4) -0.2453(4) 0.9941(4) 0.0495(19) Uani 1 1 d . . .
H36 H 1.1878 -0.2342 0.9490 0.059 Uiso 1 1 calc R . .
C37 C 1.2303(5) -0.2997(5) 1.0285(4) 0.056(2) Uani 1 1 d . . .
H37 H 1.2785 -0.3269 1.0058 0.067 Uiso 1 1 calc R . .
C38 C 1.2156(5) -0.3150(5) 1.0945(4) 0.060(2) Uani 1 1 d . . .
H38 H 1.2543 -0.3512 1.1155 0.073 Uiso 1 1 calc R . .
C39 C 1.1435(4) -0.2774(4) 1.1309(3) 0.0484(19) Uani 1 1 d . . .
H39 H 1.1335 -0.2880 1.1758 0.058 Uiso 1 1 calc R . .
C40 C 1.0869(4) -0.2236(4) 1.0984(3) 0.0394(16) Uani 1 1 d . . .
C41 C 1.0086(5) -0.1734(4) 1.1184(3) 0.0493(18) Uani 1 1 d . . .
C42 C 0.9569(5) -0.1645(5) 1.1806(4) 0.066(2) Uani 1 1 d . . .
H42 H 0.9712 -0.1950 1.2187 0.080 Uiso 1 1 calc R . .
C43 C 0.8871(8) -0.1105(7) 1.1818(5) 0.120(4) Uani 1 1 d . . .
H43 H 0.8546 -0.1013 1.2217 0.144 Uiso 1 1 calc R . .
C44 C 0.8600(8) -0.0655(6) 1.1230(5) 0.119(4) Uani 1 1 d . . .
H44 H 0.8094 -0.0303 1.1262 0.142 Uiso 1 1 calc R . .
C45 C 0.9088(6) -0.0746(5) 1.0622(4) 0.075(3) Uani 1 1 d . . .
H45 H 0.8923 -0.0457 1.0245 0.090 Uiso 1 1 calc R . .
C46 C 0.9836(5) -0.1289(4) 1.0602(3) 0.0529(19) Uani 1 1 d . . .
C47 C 0.7005(3) 0.1567(4) 0.8129(3) 0.0434(17) Uani 1 1 d D . .
H47A H 0.7362 0.1892 0.8178 0.052 Uiso 1 1 calc R . .
H47B H 0.7102 0.1583 0.7670 0.052 Uiso 1 1 calc R . .
C48 C 0.6063(4) 0.1897(4) 0.8373(4) 0.067(3) Uani 1 1 d D . .
H48A H 0.5701 0.1581 0.8316 0.081 Uiso 1 1 calc R . .
H48B H 0.5959 0.1877 0.8833 0.081 Uiso 1 1 calc R . .
C49 C 0.5812(5) 0.2718(4) 0.8022(5) 0.106(4) Uani 1 1 d D . .
H49A H 0.5894 0.2746 0.7562 0.127 Uiso 1 1 calc R . .
H49B H 0.6165 0.3044 0.8076 0.127 Uiso 1 1 calc R . .
C50 C 0.4858(5) 0.2984(6) 0.8316(6) 0.198(9) Uani 1 1 d D . .
H50A H 0.4554 0.2595 0.8304 0.238 Uiso 1 1 calc R . .
H50B H 0.4823 0.2951 0.8771 0.238 Uiso 1 1 calc R . .
C51 C 0.4314(4) 0.3754(7) 0.8080(5) 0.350(13) Uani 1 1 d D . .
H51A H 0.4406 0.3870 0.7612 0.420 Uiso 1 1 calc R . .
H51B H 0.4470 0.4160 0.8208 0.420 Uiso 1 1 calc R . .
C52 C 0.3363(4) 0.3681(9) 0.8396(7) 0.152(5) Uani 1 1 d DU . .
H52A H 0.2992 0.4106 0.8185 0.183 Uiso 1 1 calc R . .
H52B H 0.3243 0.3211 0.8345 0.183 Uiso 1 1 calc R . .
C53 C 0.3391(4) 0.4171(4) 0.9411(4) 0.135(5) Uani 1 1 d GU . .
C54 C 0.3677(5) 0.4864(4) 0.9124(4) 0.160(5) Uani 1 1 d GU . .
H54 H 0.3791 0.5031 0.8676 0.192 Uiso 1 1 calc R . .
C55 C 0.3794(6) 0.5307(4) 0.9508(5) 0.108(4) Uani 1 1 d GU . .
H55 H 0.3986 0.5771 0.9316 0.130 Uiso 1 1 calc R . .
C56 C 0.3625(6) 0.5057(5) 1.0178(5) 0.222(6) Uani 1 1 d GU . .
H56 H 0.3703 0.5353 1.0435 0.266 Uiso 1 1 calc R . .
C57 C 0.3338(6) 0.4364(5) 1.0465(4) 0.131(5) Uani 1 1 d GU . .
H57 H 0.3225 0.4197 1.0913 0.157 Uiso 1 1 calc R . .
C58 C 0.3222(5) 0.3921(4) 1.0081(4) 0.153(5) Uani 1 1 d GDU . .
N4 N 0.3210(7) 0.3682(7) 0.9044(5) 0.147(4) Uani 1 1 d DU . .
C59 C 0.2974(4) 0.3201(3) 1.0107(4) 0.117(4) Uani 1 1 d GDU . .
C60 C 0.2685(6) 0.2670(5) 1.0662(4) 0.216(6) Uani 1 1 d GU . .
H60 H 0.2679 0.2739 1.1068 0.259 Uiso 1 1 calc R . .
C61 C 0.2404(6) 0.2036(4) 1.0610(5) 0.160(5) Uani 1 1 d GU . .
H61 H 0.2210 0.1681 1.0981 0.192 Uiso 1 1 calc R . .
C62 C 0.2413(6) 0.1932(4) 1.0003(6) 0.122(4) Uani 1 1 d GU . .
H62 H 0.2225 0.1508 0.9968 0.147 Uiso 1 1 d R . .
C63 C 0.2703(6) 0.2463(6) 0.9448(5) 0.172(6) Uani 1 1 d GU . .
H63 H 0.2709 0.2394 0.9042 0.207 Uiso 1 1 calc R . .
C64 C 0.2983(5) 0.3097(5) 0.9501(4) 0.106(4) Uani 1 1 d GU . .
C65 C 1.1548(4) 0.6771(4) 0.7135(3) 0.0460(17) Uiso 1 1 d . . .
C66 C 1.1822(4) 0.7085(4) 0.8182(3) 0.0432(18) Uani 1 1 d . . .
C67 C 1.2755(4) 0.5805(4) 0.7709(3) 0.0444(19) Uani 1 1 d . . .
C68 C 1.1532(4) 0.5738(4) 0.9507(3) 0.0478(18) Uani 1 1 d . . .
H68 H 1.1714 0.6202 0.9437 0.057 Uiso 1 1 calc R . .
C69 C 1.1407(4) 0.5294(4) 1.0130(3) 0.0475(18) Uani 1 1 d . . .
H69 H 1.1501 0.5458 1.0467 0.057 Uiso 1 1 calc R . .
C70 C 1.1140(4) 0.4603(4) 1.0242(3) 0.0441(18) Uani 1 1 d . . .
H70 H 1.1046 0.4297 1.0658 0.053 Uiso 1 1 calc R . .
C71 C 1.1011(4) 0.4369(4) 0.9722(3) 0.0354(16) Uani 1 1 d . . .
C72 C 1.0741(4) 0.3651(4) 0.9791(3) 0.0400(17) Uani 1 1 d . . .
H72 H 1.0664 0.3314 1.0192 0.048 Uiso 1 1 calc R . .
C73 C 1.0600(4) 0.3467(4) 0.9274(3) 0.0460(18) Uani 1 1 d . . .
H73 H 1.0413 0.3009 0.9330 0.055 Uiso 1 1 calc R . .
C74 C 1.0732(4) 0.3967(4) 0.8637(3) 0.0425(18) Uani 1 1 d . . .
C75 C 1.0611(5) 0.3798(4) 0.8089(3) 0.051(2) Uani 1 1 d . . .
H75 H 1.0437 0.3339 0.8122 0.061 Uiso 1 1 calc R . .
C76 C 1.0746(5) 0.4312(4) 0.7486(3) 0.050(2) Uani 1 1 d . . .
C77 C 1.1022(5) 0.4990(4) 0.7461(3) 0.0505(19) Uani 1 1 d . . .
H77 H 1.1124 0.5333 0.7065 0.061 Uiso 1 1 calc R . .
C78 C 1.1019(4) 0.4654(4) 0.8563(3) 0.0380(17) Uani 1 1 d . . .
C79 C 1.1141(4) 0.4864(4) 0.9108(3) 0.0390(17) Uani 1 1 d . . .
C80 C 1.0602(5) 0.4160(4) 0.6898(3) 0.0499(19) Uani 1 1 d . . .
C81 C 1.1127(6) 0.4406(4) 0.6300(4) 0.063(2) Uani 1 1 d . . .
H81 H 1.1581 0.4644 0.6276 0.075 Uiso 1 1 calc R . .
C82 C 1.0982(6) 0.4302(4) 0.5740(4) 0.067(3) Uani 1 1 d . . .
H82 H 1.1324 0.4480 0.5339 0.081 Uiso 1 1 calc R . .
C83 C 1.0313(6) 0.3924(4) 0.5787(3) 0.054(2) Uani 1 1 d . . .
C84 C 1.0004(6) 0.3749(4) 0.5281(4) 0.067(3) Uani 1 1 d . . .
C85 C 1.0313(8) 0.3887(5) 0.4591(4) 0.084(3) Uani 1 1 d . . .
H85 H 1.0783 0.4135 0.4395 0.100 Uiso 1 1 calc R . .
C86 C 0.9910(8) 0.3651(5) 0.4222(5) 0.101(4) Uani 1 1 d . . .
H86 H 1.0112 0.3721 0.3776 0.122 Uiso 1 1 calc R . .
C87 C 0.9186(8) 0.3302(6) 0.4535(5) 0.098(3) Uani 1 1 d . . .
H87 H 0.8903 0.3159 0.4283 0.118 Uiso 1 1 calc R . .
C88 C 0.8869(6) 0.3158(5) 0.5205(4) 0.076(3) Uani 1 1 d . . .
H88 H 0.8394 0.2915 0.5396 0.091 Uiso 1 1 calc R . .
C89 C 0.9285(6) 0.3391(4) 0.5580(4) 0.061(2) Uani 1 1 d . . .
C90 C 0.9089(5) 0.3294(4) 0.6307(4) 0.053(2) Uani 1 1 d . . .
C91 C 0.9786(5) 0.3671(4) 0.6374(3) 0.0481(19) Uani 1 1 d . . .
C92 C 0.9936(5) 0.3780(4) 0.6939(3) 0.051(2) Uani 1 1 d . . .
H92 H 0.9594 0.3601 0.7341 0.061 Uiso 1 1 calc R . .
C93 C 0.9197(4) 0.2440(4) 0.6627(3) 0.0473(17) Uani 1 1 d . . .
H93A H 0.9086 0.2391 0.7092 0.057 Uiso 1 1 calc R . .
H93B H 0.8759 0.2227 0.6544 0.057 Uiso 1 1 calc R . .
C94 C 1.0066(4) 0.1946(4) 0.6419(3) 0.0376(16) Uani 1 1 d . . .
H94A H 1.0204 0.2010 0.5951 0.045 Uiso 1 1 calc R . .
H94B H 1.0507 0.2120 0.6536 0.045 Uiso 1 1 calc R . .
C95 C 1.0069(4) 0.1109(4) 0.6731(3) 0.0379(16) Uani 1 1 d . . .
H95A H 0.9886 0.1054 0.7197 0.046 Uiso 1 1 calc R . .
H95B H 0.9652 0.0931 0.6589 0.046 Uiso 1 1 calc R . .
C96 C 1.0928(4) 0.0603(4) 0.6578(3) 0.0391(16) Uani 1 1 d . . .
H96A H 1.0883 0.0092 0.6838 0.047 Uiso 1 1 calc R . .
H96B H 1.1346 0.0790 0.6712 0.047 Uiso 1 1 calc R . .
C97 C 1.1273(3) 0.0550(4) 0.5866(3) 0.0346(15) Uani 1 1 d . . .
H97A H 1.1330 0.1057 0.5601 0.042 Uiso 1 1 calc R . .
H97B H 1.1839 0.0239 0.5818 0.042 Uiso 1 1 calc R . .
C98 C 1.0695(4) 0.0208(4) 0.5623(3) 0.0392(16) Uani 1 1 d . . .
H98A H 1.0589 -0.0274 0.5918 0.047 Uiso 1 1 calc R . .
H98B H 1.0148 0.0548 0.5633 0.047 Uiso 1 1 calc R . .
C99 C 1.0908(4) 0.0589(4) 0.4418(3) 0.0354(15) Uani 1 1 d . . .
C100 C 1.0448(4) 0.1314(4) 0.4323(3) 0.0497(19) Uani 1 1 d . . .
H100 H 1.0180 0.1539 0.4674 0.060 Uiso 1 1 calc R . .
C101 C 1.0382(5) 0.1717(4) 0.3695(4) 0.055(2) Uani 1 1 d . . .
H101 H 1.0072 0.2209 0.3627 0.066 Uiso 1 1 calc R . .
C102 C 1.0786(5) 0.1370(5) 0.3174(4) 0.056(2) Uani 1 1 d . . .
H102 H 1.0723 0.1634 0.2761 0.068 Uiso 1 1 calc R . .
C103 C 1.1266(4) 0.0666(4) 0.3247(3) 0.0422(17) Uani 1 1 d . . .
H103 H 1.1544 0.0458 0.2887 0.051 Uiso 1 1 calc R . .
C104 C 1.1339(4) 0.0255(4) 0.3869(3) 0.0363(15) Uani 1 1 d . . .
C105 C 1.1753(4) -0.0496(4) 0.4133(3) 0.0364(16) Uani 1 1 d . . .
C106 C 1.2267(4) -0.1102(4) 0.3862(3) 0.0427(17) Uani 1 1 d . . .
H106 H 1.2395 -0.1062 0.3417 0.051 Uiso 1 1 calc R . .
C107 C 1.2577(5) -0.1750(4) 0.4261(4) 0.052(2) Uani 1 1 d . . .
H107 H 1.2937 -0.2145 0.4081 0.062 Uiso 1 1 calc R . .
C108 C 1.2364(5) -0.1834(5) 0.4939(3) 0.051(2) Uani 1 1 d . . .
H108 H 1.2574 -0.2289 0.5197 0.061 Uiso 1 1 calc R . .
C109 C 1.1858(4) -0.1269(4) 0.5228(3) 0.0481(18) Uani 1 1 d . . .
H109 H 1.1721 -0.1330 0.5676 0.058 Uiso 1 1 calc R . .
C110 C 1.1548(4) -0.0581(4) 0.4819(3) 0.0377(15) Uani 1 1 d . . .
C111 C 0.8199(6) 0.3662(4) 0.6596(4) 0.082(3) Uani 1 1 d D . .
H11A H 0.8153 0.3621 0.7053 0.098 Uiso 1 1 calc R . .
H11B H 0.7787 0.3380 0.6560 0.098 Uiso 1 1 calc R . .
C112 C 0.7959(5) 0.4498(5) 0.6280(6) 0.136(6) Uani 1 1 d D . .
H11C H 0.7994 0.4550 0.5823 0.163 Uiso 1 1 calc R . .
H11D H 0.8355 0.4792 0.6321 0.163 Uiso 1 1 calc R . .
C113 C 0.7033(6) 0.4805(6) 0.6615(7) 0.1929(8) Uani 1 1 d DU . .
H11E H 0.7029 0.4815 0.7056 0.231 Uiso 1 1 calc R . .
H11F H 0.6664 0.4450 0.6639 0.231 Uiso 1 1 calc R . .
C114 C 0.6646(6) 0.5613(8) 0.6279(9) 0.2870(8) Uani 1 1 d DU A .
H11G H 0.6686 0.5633 0.5826 0.344 Uiso 1 1 calc R . .
H11H H 0.6952 0.5992 0.6305 0.344 Uiso 1 1 calc R . .
C115 C 0.5693(6) 0.5770(3) 0.6638(5) 0.2991(8) Uani 1 1 d DU . .
C116 C 0.5260(6) 0.6547(5) 0.6298(10) 0.2633(8) Uani 0.60 1 d PDU A 1
C117 C 0.6318(5) 0.7113(5) 0.6459(3) 0.114(6) Uani 0.60 1 d PGDU A 1
C118 C 0.6044(6) 0.7149(7) 0.7108(3) 0.176(7) Uani 0.60 1 d PGU A 1
C119 C 0.6553(8) 0.7392(8) 0.7403(4) 0.089(5) Uani 0.60 1 d PGU A 1
C120 C 0.7336(7) 0.7600(8) 0.7048(6) 0.117(6) Uani 0.60 1 d PGU A 1
C121 C 0.7610(6) 0.7564(7) 0.6398(5) 0.080(4) Uani 0.60 1 d PGU A 1
C122 C 0.7101(5) 0.7320(7) 0.6103(3) 0.127(6) Uani 0.60 1 d PGDU A 1
N8 N 0.5880(4) 0.7018(4) 0.6025(3) 0.071(3) Uani 0.60 1 d PDU A 1
C123 C 0.7230(7) 0.7341(7) 0.5441(3) 0.155(5) Uani 0.60 1 d PGDU A 1
C124 C 0.7806(7) 0.7549(8) 0.4857(4) 0.122(5) Uani 0.60 1 d PGU A 1
C125 C 0.7638(9) 0.7512(9) 0.4279(3) 0.122(5) Uani 0.60 1 d PGU A 1
C126 C 0.6894(10) 0.7268(10) 0.4284(5) 0.128(5) Uani 0.60 1 d PGU A 1
C127 C 0.6318(8) 0.7060(10) 0.4867(6) 0.159(5) Uani 0.60 1 d PGU A 1
C128 C 0.6486(7) 0.7097(8) 0.5446(4) 0.105(4) Uani 0.60 1 d PGDU A 1
C16A C 0.5608(18) 0.6482(9) 0.6071(6) 0.2643(8) Uani 0.40 1 d PDU A 2
C17A C 0.4810(2) 0.66586(12) 0.5297(3) 0.154(7) Uani 0.40 1 d PGDU A 2
C18A C 0.4040(3) 0.64654(16) 0.5695(4) 0.070(5) Uani 0.40 1 d PGDU A 2
C19A C 0.3471(3) 0.6237(2) 0.5443(4) 0.181(8) Uani 0.40 1 d PGDU A 2
C20A C 0.3672(3) 0.6202(2) 0.4793(4) 0.110(7) Uani 0.40 1 d PGDU A 2
C21A C 0.4442(4) 0.6396(2) 0.4395(4) 0.201(8) Uani 0.40 1 d PGDU A 2
C22A C 0.5011(3) 0.66238(15) 0.4647(3) 0.099(6) Uani 0.40 1 d PGDU A 2
N8' N 0.5482(3) 0.69055(14) 0.5452(3) 0.090(5) Uani 0.40 1 d PDU A 2
C23A C 0.5783(4) 0.6848(2) 0.4443(5) 0.176(8) Uani 0.40 1 d PGDU A 2
C24A C 0.6224(6) 0.6894(3) 0.3801(4) 0.289(8) Uani 0.40 1 d PGDU A 2
C25A C 0.7021(6) 0.7126(4) 0.3593(5) 0.193(8) Uani 0.40 1 d PGDU A 2
C26A C 0.7378(4) 0.7312(3) 0.4028(6) 0.271(8) Uani 0.40 1 d PGDU A 2
C27A C 0.6937(4) 0.7266(3) 0.4670(6) 0.177(8) Uani 0.40 1 d PGDU A 2
C28A C 0.6140(4) 0.7034(3) 0.4878(4) 0.114(7) Uani 0.40 1 d PGDU A 2
O7 O 0.6415(11) 0.7337(8) 0.7861(8) 0.117(7) Uani 0.50 1 d P B 3
O8 O 0.2814(13) 0.5484(13) 0.5179(12) 0.204(10) Uani 0.50 1 d P C 3
C129 C 0.4238(7) 0.1415(8) 0.7222(6) 0.110(3) Uani 1 1 d U . .
H12A H 0.3876 0.1913 0.7160 0.132 Uiso 1 1 calc R . .
H12B H 0.4033 0.1089 0.7034 0.132 Uiso 1 1 calc R . .
Cl3 Cl 0.4132(2) 0.10459(17) 0.80220(14) 0.1006(10) Uani 1 1 d U . .
Cl4 Cl 0.52881(18) 0.15145(17) 0.68059(12) 0.0884(9) Uani 1 1 d U . .
C130 C 0.4666(8) 0.7520(7) 0.9790(6) 0.109(3) Uani 1 1 d U . .
H13A H 0.5243 0.7628 0.9700 0.130 Uiso 1 1 calc R . .
H13B H 0.4274 0.7893 1.0016 0.130 Uiso 1 1 calc R . .
Cl5 Cl 0.4331(2) 0.75492(19) 0.89494(16) 0.1106(10) Uani 1 1 d U . .
Cl6 Cl 0.4608(2) 0.6651(3) 1.0226(2) 0.1570(17) Uani 1 1 d U . .
Cl7 Cl 0.8821(4) 0.5998(4) 0.7732(3) 0.1084(19) Uani 0.50 1 d PDU D 1
Cl8 Cl 0.7917(6) 0.4783(4) 0.7967(4) 0.157(3) Uani 0.50 1 d PDU D 1
C131 C 0.8148(7) 0.5642(6) 0.7404(6) 0.161(3) Uani 0.50 1 d PDU D 1
Cl7' Cl 0.8731(8) 0.5826(7) 0.7070(4) 0.209(3) Uani 0.50 1 d PDU E 2
Cl8' Cl 0.8512(6) 0.4874(4) 0.8188(4) 0.138(3) Uani 0.50 1 d PDU E 2
C31A C 0.839(2) 0.5879(5) 0.7899(5) 0.155(4) Uani 0.50 1 d PDU E 2
O9 O 0.650(3) 0.516(3) 0.374(2) 0.333(8) Uani 0.50 1 d PU . .
O10 O 0.4183(7) 0.4804(8) 0.1649(5) 0.190(5) Uani 1 1 d . . .

loop_
_atom_site_aniso_label
_atom_site_aniso_U_11
_atom_site_aniso_U_22
_atom_site_aniso_U_33
_atom_site_aniso_U_23
_atom_site_aniso_U_13
_atom_site_aniso_U_12
Re1 0.02654(10) 0.04621(13) 0.02320(11) -0.01418(9) -0.00236(8) -0.01594(10)
Re2 0.05866(15) 0.03805(13) 0.03685(13) -0.01408(11) -0.00696(12) -0.02111(12)
Cl1 0.0405(7) 0.0596(9) 0.0363(8) -0.0104(7) -0.0067(6) -0.0227(7)
Cl2 0.0685(11) 0.0650(11) 0.0617(11) -0.0186(9) -0.0130(9) -0.0212(10)
O1 0.0358(19) 0.058(3) 0.039(2) -0.015(2) -0.0070(17) -0.0280(19)
O2 0.064(3) 0.074(4) 0.122(5) -0.042(3) -0.026(3) -0.011(3)
O3 0.050(2) 0.065(3) 0.026(2) -0.0208(19) 0.0003(18) -0.026(2)
O4 0.106(4) 0.061(3) 0.044(3) -0.013(2) -0.023(3) -0.023(3)
O5 0.095(4) 0.067(4) 0.091(4) -0.025(3) -0.011(4) -0.014(4)
O6 0.058(2) 0.042(2) 0.042(2) -0.0168(19) -0.003(2) -0.026(2)
N1 0.030(2) 0.052(3) 0.022(2) -0.012(2) -0.0052(18) -0.017(2)
N2 0.023(2) 0.054(3) 0.025(2) -0.017(2) 0.0006(18) -0.019(2)
N3 0.051(3) 0.053(3) 0.040(3) -0.013(2) -0.019(2) -0.008(3)
N5 0.048(3) 0.040(3) 0.044(3) -0.014(2) -0.010(2) -0.014(2)
N6 0.055(3) 0.040(3) 0.045(3) -0.019(2) -0.004(2) -0.017(3)
N7 0.027(2) 0.067(3) 0.032(2) -0.023(2) -0.0043(19) -0.020(2)
C1 0.040(3) 0.049(3) 0.013(2) -0.011(2) -0.003(2) -0.010(3)
C2 0.099(4) 0.060(4) 0.049(4) 0.027(3) -0.046(3) -0.070(3)
C3 0.033(3) 0.041(3) 0.032(3) -0.013(2) -0.011(2) -0.013(3)
C4 0.032(3) 0.063(4) 0.032(3) -0.023(3) -0.004(2) -0.021(3)
C5 0.039(3) 0.056(3) 0.030(3) -0.021(3) -0.003(2) -0.020(3)
C6 0.045(3) 0.051(3) 0.015(2) -0.008(2) -0.002(2) -0.026(3)
C7 0.037(3) 0.036(3) 0.025(3) -0.014(2) -0.004(2) -0.010(3)
C8 0.039(3) 0.052(4) 0.028(3) -0.011(3) -0.003(2) -0.023(3)
C9 0.027(3) 0.071(4) 0.032(3) -0.020(3) 0.006(2) -0.025(3)
C10 0.028(3) 0.058(3) 0.028(3) -0.020(3) 0.001(2) -0.019(3)
C11 0.029(3) 0.070(4) 0.033(3) -0.018(3) -0.003(2) -0.022(3)
C12 0.037(3) 0.047(3) 0.020(3) -0.008(2) 0.000(2) -0.025(3)
C13 0.026(3) 0.053(3) 0.026(3) -0.019(2) -0.004(2) -0.013(3)
C14 0.026(2) 0.038(3) 0.026(3) -0.013(2) -0.006(2) -0.010(2)
C15 0.026(2) 0.036(3) 0.029(3) -0.011(2) -0.005(2) -0.013(2)
C16 0.029(3) 0.058(4) 0.027(3) -0.019(3) -0.007(2) -0.013(3)
C17 0.034(3) 0.061(4) 0.031(3) -0.011(3) -0.004(2) -0.024(3)
C18 0.043(3) 0.070(4) 0.018(3) -0.010(3) 0.001(2) -0.032(3)
C19 0.032(3) 0.054(4) 0.024(3) -0.009(3) -0.009(2) -0.017(3)
C20 0.030(3) 0.059(4) 0.029(3) -0.021(3) -0.003(2) -0.013(3)
C21 0.042(3) 0.062(4) 0.026(3) -0.016(3) -0.004(3) -0.015(3)
C22 0.056(4) 0.073(4) 0.021(3) -0.020(3) -0.003(3) -0.024(3)
C23 0.056(4) 0.067(4) 0.028(3) -0.022(3) -0.007(3) -0.019(3)
C24 0.047(3) 0.052(4) 0.037(3) -0.016(3) -0.008(3) -0.022(3)
C25 0.036(3) 0.043(3) 0.023(3) -0.008(2) -0.009(2) -0.009(3)
C26 0.036(3) 0.050(3) 0.022(3) -0.010(2) -0.005(2) -0.016(3)
C27 0.026(2) 0.041(3) 0.021(3) -0.008(2) -0.002(2) -0.016(2)
C28 0.028(3) 0.058(4) 0.027(3) -0.015(3) -0.004(2) -0.018(3)
C29 0.031(3) 0.052(4) 0.026(3) -0.006(3) -0.010(2) -0.018(3)
C30 0.033(3) 0.054(4) 0.024(3) -0.013(3) -0.003(2) -0.011(3)
C31 0.041(3) 0.064(4) 0.021(3) -0.004(3) -0.010(2) -0.014(3)
C32 0.056(4) 0.062(4) 0.026(3) -0.012(3) -0.010(3) 0.001(4)
C33 0.046(3) 0.044(3) 0.033(3) -0.012(3) -0.009(3) -0.014(3)
C34 0.065(4) 0.064(5) 0.036(4) 0.003(3) -0.023(3) -0.028(4)
C35 0.048(3) 0.047(3) 0.032(3) -0.015(3) -0.014(3) -0.017(3)
C36 0.049(4) 0.064(4) 0.045(4) -0.019(3) -0.008(3) -0.023(3)
C37 0.046(4) 0.077(5) 0.049(4) -0.021(4) -0.015(3) -0.007(4)
C38 0.055(4) 0.067(5) 0.060(5) -0.003(4) -0.029(3) -0.006(4)
C39 0.057(4) 0.061(4) 0.037(3) -0.012(3) -0.016(3) -0.021(3)
C40 0.046(3) 0.046(3) 0.035(3) -0.010(3) -0.012(3) -0.020(3)
C41 0.064(4) 0.059(4) 0.039(3) -0.025(3) -0.020(3) -0.013(3)
C42 0.068(5) 0.085(5) 0.049(4) -0.037(4) -0.027(3) 0.023(4)
C43 0.115(8) 0.169(9) 0.090(6) -0.093(5) -0.039(5) 0.044(7)
C44 0.129(8) 0.135(7) 0.105(6) -0.086(5) -0.061(6) 0.065(7)
C45 0.093(6) 0.062(4) 0.085(5) -0.044(4) -0.045(4) 0.021(5)
C46 0.070(4) 0.051(4) 0.054(4) -0.025(3) -0.036(3) 0.000(4)
C47 0.049(3) 0.057(4) 0.034(3) -0.017(3) -0.010(3) -0.017(3)
C48 0.059(5) 0.077(6) 0.064(5) -0.024(4) -0.021(4) 0.012(4)
C49 0.093(7) 0.086(7) 0.134(9) -0.030(7) -0.054(6) 0.036(6)
C50 0.210(14) 0.208(16) 0.090(10) -0.004(10) -0.045(9) 0.118(12)
C51 0.58(3) 0.32(3) 0.23(2) 0.133(18) -0.21(2) -0.31(2)
C52 0.145(7) 0.145(7) 0.148(7) -0.032(6) -0.034(6) 0.014(6)
C53 0.136(7) 0.122(7) 0.150(7) -0.028(6) -0.033(6) -0.025(6)
C54 0.145(7) 0.166(8) 0.157(8) -0.025(6) -0.032(6) -0.017(6)
C55 0.114(6) 0.089(5) 0.139(6) -0.056(5) -0.035(5) -0.006(5)
C56 0.225(9) 0.217(9) 0.229(9) -0.061(6) -0.045(6) -0.038(7)
C57 0.110(6) 0.124(7) 0.154(7) -0.027(6) -0.027(5) -0.017(5)
C58 0.150(7) 0.145(7) 0.164(8) -0.039(6) -0.028(6) -0.029(6)
N4 0.131(6) 0.133(6) 0.162(7) -0.034(5) -0.012(5) -0.012(5)
C59 0.091(6) 0.109(7) 0.126(7) 0.008(5) -0.026(5) -0.006(5)
C60 0.204(8) 0.208(9) 0.229(9) -0.036(6) -0.048(6) -0.036(7)
C61 0.143(7) 0.153(8) 0.176(8) -0.018(6) -0.036(6) -0.028(6)
C62 0.106(6) 0.091(6) 0.146(7) -0.012(5) -0.007(5) -0.010(5)
C63 0.146(8) 0.152(8) 0.198(8) -0.038(6) -0.013(6) -0.014(6)
C64 0.086(6) 0.080(6) 0.137(7) -0.017(5) -0.010(5) -0.011(5)
C66 0.050(4) 0.048(4) 0.031(3) -0.011(3) -0.003(3) -0.012(3)
C67 0.020(3) 0.077(5) 0.038(3) -0.017(3) 0.006(2) -0.022(3)
C68 0.057(4) 0.051(4) 0.048(4) -0.019(3) -0.014(3) -0.021(3)
C69 0.052(4) 0.052(4) 0.052(4) -0.023(3) -0.014(3) -0.017(3)
C70 0.039(3) 0.053(4) 0.044(4) -0.016(3) -0.010(3) -0.010(3)
C71 0.030(3) 0.040(3) 0.041(3) -0.013(3) -0.010(2) -0.008(3)
C72 0.045(3) 0.031(3) 0.044(4) -0.003(3) -0.010(3) -0.012(3)
C73 0.061(4) 0.035(3) 0.049(4) -0.010(3) -0.011(3) -0.023(3)
C74 0.048(3) 0.035(3) 0.047(4) -0.017(3) -0.001(3) -0.015(3)
C75 0.075(5) 0.041(3) 0.045(4) -0.021(3) -0.008(3) -0.018(3)
C76 0.075(4) 0.041(3) 0.041(4) -0.016(3) -0.008(3) -0.021(3)
C77 0.069(4) 0.051(4) 0.042(3) -0.024(3) -0.010(3) -0.018(3)
C78 0.045(3) 0.038(3) 0.032(3) -0.008(3) -0.005(3) -0.015(3)
C79 0.036(3) 0.035(3) 0.050(4) -0.022(3) -0.002(3) -0.008(3)
C80 0.080(5) 0.044(3) 0.034(3) -0.015(3) -0.002(3) -0.032(3)
C81 0.099(5) 0.049(4) 0.055(4) -0.024(3) -0.007(4) -0.038(4)
C82 0.120(7) 0.047(4) 0.039(4) -0.008(3) -0.006(4) -0.038(4)
C83 0.090(5) 0.042(4) 0.036(3) -0.015(3) -0.013(3) -0.015(4)
C84 0.117(7) 0.039(4) 0.057(4) -0.024(3) -0.026(4) -0.012(4)
C85 0.178(9) 0.038(4) 0.046(4) -0.003(3) -0.034(5) -0.035(5)
C86 0.210(10) 0.058(5) 0.060(5) -0.012(4) -0.061(6) -0.035(7)
C87 0.167(9) 0.066(6) 0.088(6) -0.025(5) -0.077(6) -0.003(6)
C88 0.096(6) 0.072(5) 0.079(5) -0.038(4) -0.049(4) 0.009(5)
C89 0.087(5) 0.054(4) 0.057(4) -0.031(3) -0.035(4) 0.006(4)
C90 0.057(4) 0.052(4) 0.061(4) -0.031(3) -0.017(3) -0.007(3)
C91 0.072(4) 0.035(3) 0.047(4) -0.021(3) -0.014(3) -0.014(3)
C92 0.076(5) 0.043(3) 0.043(4) -0.023(3) -0.008(3) -0.017(3)
C93 0.053(4) 0.064(4) 0.041(3) -0.034(3) -0.006(3) -0.019(3)
C94 0.044(3) 0.046(3) 0.034(3) -0.018(3) -0.010(2) -0.017(3)
C95 0.041(3) 0.053(3) 0.028(3) -0.021(3) 0.001(2) -0.021(3)
C96 0.035(3) 0.060(4) 0.032(3) -0.019(3) -0.004(2) -0.020(3)
C97 0.027(3) 0.056(3) 0.032(3) -0.023(3) -0.004(2) -0.017(3)
C98 0.027(3) 0.070(4) 0.031(3) -0.028(3) 0.001(2) -0.016(3)
C99 0.028(3) 0.054(3) 0.036(3) -0.022(3) -0.004(2) -0.021(3)
C100 0.046(3) 0.075(4) 0.041(3) -0.030(3) -0.008(3) -0.018(3)
C101 0.051(4) 0.055(4) 0.071(5) -0.025(4) -0.023(3) -0.011(3)
C102 0.063(4) 0.075(5) 0.044(4) -0.019(4) -0.015(3) -0.025(4)
C103 0.042(3) 0.062(4) 0.032(3) -0.019(3) -0.007(3) -0.018(3)
C104 0.029(3) 0.068(4) 0.022(3) -0.016(3) -0.001(2) -0.028(3)
C105 0.031(3) 0.062(4) 0.023(3) -0.012(3) -0.001(2) -0.025(3)
C106 0.040(3) 0.065(4) 0.033(3) -0.026(3) 0.003(3) -0.023(3)
C107 0.052(4) 0.063(4) 0.051(4) -0.027(3) -0.009(3) -0.016(3)
C108 0.057(4) 0.064(4) 0.041(4) -0.017(3) -0.013(3) -0.022(4)
C109 0.049(3) 0.075(4) 0.035(3) -0.021(3) -0.005(3) -0.033(3)
C110 0.028(3) 0.069(4) 0.028(3) -0.026(3) 0.003(2) -0.026(3)
C111 0.070(5) 0.096(6) 0.096(6) -0.061(5) -0.024(4) 0.009(5)
C112 0.113(9) 0.101(8) 0.163(11) -0.061(8) 0.013(8) 0.030(8)
C113 0.1929(10) 0.1928(10) 0.1927(11) -0.0420(7) -0.0428(7) -0.0317(7)
C114 0.2870(10) 0.2870(10) 0.2870(11) -0.0624(7) -0.0638(7) -0.0477(7)
C115 0.2990(10) 0.2991(10) 0.2991(11) -0.0651(7) -0.0665(7) -0.0496(7)
C116 0.2634(10) 0.2633(10) 0.2633(10) -0.0574(7) -0.0585(7) -0.0438(7)
C117 0.110(8) 0.111(8) 0.110(8) -0.024(6) -0.023(6) 0.004(6)
C118 0.168(9) 0.172(9) 0.183(9) -0.034(7) -0.040(7) -0.023(7)
C119 0.084(7) 0.083(7) 0.102(7) -0.022(6) -0.020(6) -0.017(6)
C120 0.115(8) 0.094(8) 0.133(8) -0.018(6) -0.018(6) -0.020(6)
C121 0.082(7) 0.068(6) 0.089(7) -0.009(5) -0.020(5) -0.019(5)
C122 0.125(8) 0.117(8) 0.132(8) -0.018(6) -0.023(6) -0.022(6)
N8 0.055(5) 0.059(5) 0.088(6) -0.013(5) -0.001(5) -0.009(4)
C123 0.158(6) 0.147(7) 0.157(7) -0.034(5) -0.031(5) -0.024(5)
C124 0.121(6) 0.111(6) 0.125(6) -0.024(5) -0.017(5) -0.018(5)
C125 0.119(6) 0.112(6) 0.126(6) -0.021(5) -0.019(5) -0.020(5)
C126 0.127(6) 0.123(6) 0.126(6) -0.028(5) -0.021(5) -0.011(5)
C127 0.155(6) 0.152(7) 0.159(7) -0.028(5) -0.029(5) -0.019(5)
C128 0.104(6) 0.096(6) 0.111(6) -0.025(4) -0.022(4) -0.011(5)
C16A 0.2643(10) 0.2643(10) 0.2643(10) -0.0575(7) -0.0587(7) -0.0440(7)
C17A 0.159(9) 0.144(9) 0.157(10) -0.038(7) -0.034(7) -0.018(7)
C18A 0.064(7) 0.065(7) 0.076(8) -0.008(6) -0.015(6) -0.011(6)
C19A 0.178(9) 0.178(10) 0.182(10) -0.038(7) -0.044(7) -0.021(7)
C20A 0.101(8) 0.117(9) 0.104(9) -0.013(6) -0.026(6) -0.011(7)
C21A 0.197(9) 0.201(10) 0.203(10) -0.038(7) -0.051(7) -0.027(7)
C22A 0.097(8) 0.098(9) 0.101(9) -0.009(6) -0.027(6) -0.022(6)
N8' 0.079(7) 0.070(7) 0.111(8) -0.007(6) -0.023(6) -0.004(6)
C23A 0.175(9) 0.169(10) 0.178(10) -0.036(7) -0.037(7) -0.022(7)
C24A 0.288(10) 0.287(10) 0.290(10) -0.058(7) -0.066(7) -0.045(7)
C25A 0.193(9) 0.191(10) 0.191(10) -0.034(7) -0.045(7) -0.030(7)
C26A 0.270(10) 0.269(10) 0.271(10) -0.055(7) -0.061(7) -0.045(7)
C27A 0.175(9) 0.173(10) 0.179(10) -0.036(7) -0.038(7) -0.022(7)
C28A 0.112(9) 0.105(9) 0.117(9) -0.015(6) -0.028(6) -0.007(7)
O7 0.140(13) 0.067(8) 0.113(12) -0.030(8) -0.011(10) 0.034(9)
O8 0.220(15) 0.204(17) 0.19(2) 0.087(15) -0.071(15) -0.170(13)
C129 0.107(5) 0.114(5) 0.112(5) -0.012(4) -0.035(4) -0.022(4)
Cl3 0.1121(19) 0.0931(17) 0.0862(16) -0.0286(14) 0.0144(15) -0.0296(15)
Cl4 0.0902(16) 0.0997(18) 0.0638(14) -0.0119(13) -0.0073(12) -0.0119(14)
C130 0.110(5) 0.089(5) 0.116(5) -0.005(4) -0.005(4) -0.039(4)
Cl5 0.139(2) 0.1038(18) 0.1021(19) -0.0180(16) -0.0207(17) -0.0584(17)
Cl6 0.119(2) 0.170(3) 0.182(3) -0.005(3) -0.067(2) -0.023(2)
Cl7 0.105(3) 0.125(3) 0.100(3) -0.034(3) -0.028(2) -0.010(3)
Cl8 0.167(4) 0.148(4) 0.152(4) -0.042(3) -0.012(3) -0.036(3)
C131 0.160(4) 0.161(4) 0.161(4) -0.035(3) -0.031(3) -0.030(3)
Cl7' 0.211(5) 0.209(5) 0.201(5) -0.045(4) -0.040(4) -0.026(4)
Cl8' 0.141(4) 0.141(4) 0.125(4) -0.031(3) -0.032(3) -0.004(4)
C31A 0.153(5) 0.156(5) 0.153(5) -0.031(4) -0.034(4) -0.028(4)
O9 0.329(9) 0.341(10) 0.336(10) -0.082(7) -0.075(7) -0.061(7)
O10 0.166(9) 0.294(13) 0.144(8) -0.093(8) -0.008(7) -0.083(9)

loop_
_atom_type_symbol
_atom_type_description
_atom_type_scat_dispersion_real
_atom_type_scat_dispersion_imag
_atom_type_scat_source
C C 0.0033 0.0016 'International Tables Vol C Tables 4.2.6.8 and 6.1.1.4'
H H 0.0000 0.0000 'International Tables Vol C Tables 4.2.6.8 and 6.1.1.4'
N N 0.0061 0.0033 'International Tables Vol C Tables 4.2.6.8 and 6.1.1.4'
O O 0.0106 0.0060 'International Tables Vol C Tables 4.2.6.8 and 6.1.1.4'
Cl Cl 0.1484 0.1585 'International Tables Vol C Tables 4.2.6.8 and 6.1.1.4'
Re Re -1.0185 7.2310 'International Tables Vol C Tables 4.2.6.8 and 6.1.1.4'

loop_
_geom_angle_atom_site_label_1
_geom_angle_atom_site_label_2
_geom_angle_atom_site_label_3
_geom_angle
_geom_angle_site_symmetry_1
_geom_angle_site_symmetry_3
_geom_angle_publ_flag
C3 Re1 C1 87.2(2) . . ?
C3 Re1 C2 89.7(3) . . ?
C1 Re1 C2 91.1(3) . . ?
C3 Re1 N2 99.0(2) . . ?
C1 Re1 N2 173.2(2) . . ?
C2 Re1 N2 91.7(3) . . ?
C3 Re1 N1 174.3(2) . . ?
C1 Re1 N1 98.0(2) . . ?
C2 Re1 N1 92.4(3) . . ?
N2 Re1 N1 75.72(18) . . ?
C3 Re1 Cl1 91.57(19) . . ?
C1 Re1 Cl1 94.19(19) . . ?
C2 Re1 Cl1 174.7(2) . . ?
N2 Re1 Cl1 82.93(14) . . ?
N1 Re1 Cl1 85.89(15) . . ?
C65 Re2 C66 88.7(3) . . ?
C65 Re2 C67 87.4(3) . . ?
C66 Re2 C67 91.2(3) . . ?
C65 Re2 N6 100.4(3) . . ?
C66 Re2 N6 170.7(2) . . ?
C67 Re2 N6 91.3(3) . . ?
C65 Re2 N5 175.0(3) . . ?
C66 Re2 N5 95.3(3) . . ?
C67 Re2 N5 95.6(2) . . ?
N6 Re2 N5 75.6(2) . . ?
C65 Re2 Cl2 92.7(2) . . ?
C66 Re2 Cl2 93.4(2) . . ?
C67 Re2 Cl2 175.5(2) . . ?
N6 Re2 Cl2 84.19(15) . . ?
N5 Re2 Cl2 84.05(15) . . ?
C4 N1 C15 117.8(5) . . ?
C4 N1 Re1 127.4(4) . . ?
C15 N1 Re1 114.8(4) . . ?
C13 N2 C14 118.7(5) . . ?
C13 N2 Re1 126.5(3) . . ?
C14 N2 Re1 114.8(4) . . ?
C46 N3 C35 108.2(5) . . ?
C46 N3 C34 126.4(6) . . ?
C35 N3 C34 125.4(6) . . ?
C68 N5 C79 118.4(6) . . ?
C68 N5 Re2 127.2(5) . . ?
C79 N5 Re2 114.4(5) . . ?
C77 N6 C78 118.7(6) . . ?
C77 N6 Re2 126.4(5) . . ?
C78 N6 Re2 114.8(5) . . ?
C99 N7 C110 108.9(5) . . ?
C99 N7 C98 125.4(5) . . ?
C110 N7 C98 125.7(5) . . ?
O1 C1 Re1 177.4(6) . . ?
O2 C2 Re1 168.2(7) . . ?
O3 C3 Re1 178.7(5) . . ?
N1 C4 C5 122.6(6) . . ?
N1 C4 H4 118.7 . . ?
C5 C4 H4 118.7 . . ?
C6 C5 C4 119.6(6) . . ?
C6 C5 H5 120.2 . . ?
C4 C5 H5 120.2 . . ?
C5 C6 C7 120.0(5) . . ?
C5 C6 H6 120.0 . . ?
C7 C6 H6 120.0 . . ?
C6 C7 C15 117.2(5) . . ?
C6 C7 C8 124.3(5) . . ?
C15 C7 C8 118.5(6) . . ?
C9 C8 C7 121.2(5) . . ?
C9 C8 H8 119.4 . . ?
C7 C8 H8 119.4 . . ?
C8 C9 C10 121.7(6) . . ?
C8 C9 H9 119.2 . . ?
C10 C9 H9 119.2 . . ?
C11 C10 C14 118.8(5) . . ?
C11 C10 C9 124.2(6) . . ?
C14 C10 C9 116.9(6) . . ?
C12 C11 C10 121.2(6) . . ?
C12 C11 H11 119.4 . . ?
C10 C11 H11 119.4 . . ?
C11 C12 C13 116.9(6) . . ?
C11 C12 C16 123.9(6) . . ?
C13 C12 C16 119.2(5) . . ?
N2 C13 C12 123.5(5) . . ?
N2 C13 H13 118.3 . . ?
C12 C13 H13 118.3 . . ?
N2 C14 C10 120.9(5) . . ?
N2 C14 C15 117.4(5) . . ?
C10 C14 C15 121.7(5) . . ?
N1 C15 C7 122.8(6) . . ?
N1 C15 C14 117.2(5) . . ?
C7 C15 C14 120.0(5) . . ?
C28 C16 C17 120.0(6) . . ?
C28 C16 C12 119.4(5) . . ?
C17 C16 C12 120.5(6) . . ?
C18 C17 C16 121.2(6) . . ?
C18 C17 H17 119.4 . . ?
C16 C17 H17 119.4 . . ?
C19 C18 C17 118.7(5) . . ?
C19 C18 H18 120.7 . . ?
C17 C18 H18 120.7 . . ?
C18 C19 C27 120.4(6) . . ?
C18 C19 C20 131.3(5) . . ?
C27 C19 C20 108.3(6) . . ?
C25 C20 C21 120.4(6) . . ?
C25 C20 C19 108.6(5) . . ?
C21 C20 C19 131.0(6) . . ?
C22 C21 C20 119.0(6) . . ?
C22 C21 H21 120.5 . . ?
C20 C21 H21 120.5 . . ?
C21 C22 C23 120.3(6) . . ?
C21 C22 H22 119.8 . . ?
C23 C22 H22 119.8 . . ?
C22 C23 C24 121.9(7) . . ?
C22 C23 H23 119.1 . . ?
C24 C23 H23 119.1 . . ?
C25 C24 C23 117.6(6) . . ?
C25 C24 H24 121.2 . . ?
C23 C24 H24 121.2 . . ?
C24 C25 C20 120.8(6) . . ?
C24 C25 C26 127.6(6) . . ?
C20 C25 C26 111.6(6) . . ?
C29 C26 C27 113.3(5) . . ?
C29 C26 C25 111.5(5) . . ?
C27 C26 C25 100.9(5) . . ?
C29 C26 C47 108.0(5) . . ?
C27 C26 C47 111.5(5) . . ?
C25 C26 C47 111.6(5) . . ?
C28 C27 C19 120.4(6) . . ?
C28 C27 C26 129.1(5) . . ?
C19 C27 C26 110.5(5) . . ?
C27 C28 C16 119.3(5) . . ?
C27 C28 H28 120.3 . . ?
C16 C28 H28 120.3 . . ?
C26 C29 C30 115.3(5) . . ?
C26 C29 H29A 108.5 . . ?
C30 C29 H29A 108.5 . . ?
C26 C29 H29B 108.5 . . ?
C30 C29 H29B 108.5 . . ?
H29A C29 H29B 107.5 . . ?
C31 C30 C29 111.7(5) . . ?
C31 C30 H30A 109.3 . . ?
C29 C30 H30A 109.3 . . ?
C31 C30 H30B 109.3 . . ?
C29 C30 H30B 109.3 . . ?
H30A C30 H30B 107.9 . . ?
C30 C31 C32 114.1(6) . . ?
C30 C31 H31A 108.7 . . ?
C32 C31 H31A 108.7 . . ?
C30 C31 H31B 108.7 . . ?
C32 C31 H31B 108.7 . . ?
H31A C31 H31B 107.6 . . ?
C33 C32 C31 115.3(6) . . ?
C33 C32 H32A 108.4 . . ?
C31 C32 H32A 108.4 . . ?
C33 C32 H32B 108.4 . . ?
C31 C32 H32B 108.4 . . ?
H32A C32 H32B 107.5 . . ?
C34 C33 C32 112.8(6) . . ?
C34 C33 H33A 109.0 . . ?
C32 C33 H33A 109.0 . . ?
C34 C33 H33B 109.0 . . ?
C32 C33 H33B 109.0 . . ?
H33A C33 H33B 107.8 . . ?
N3 C34 C33 112.4(6) . . ?
N3 C34 H34A 109.1 . . ?
C33 C34 H34A 109.1 . . ?
N3 C34 H34B 109.1 . . ?
C33 C34 H34B 109.1 . . ?
H34A C34 H34B 107.8 . . ?
C36 C35 N3 127.6(6) . . ?
C36 C35 C40 122.8(6) . . ?
N3 C35 C40 109.5(5) . . ?
C35 C36 C37 116.3(7) . . ?
C35 C36 H36 121.8 . . ?
C37 C36 H36 121.8 . . ?
C38 C37 C36 122.5(7) . . ?
C38 C37 H37 118.8 . . ?
C36 C37 H37 118.8 . . ?
C37 C38 C39 121.1(7) . . ?
C37 C38 H38 119.5 . . ?
C39 C38 H38 119.5 . . ?
C40 C39 C38 118.3(7) . . ?
C40 C39 H39 120.8 . . ?
C38 C39 H39 120.8 . . ?
C39 C40 C35 119.1(6) . . ?
C39 C40 C41 134.3(6) . . ?
C35 C40 C41 106.6(6) . . ?
C46 C41 C42 120.9(7) . . ?
C46 C41 C40 106.3(6) . . ?
C42 C41 C40 132.8(7) . . ?
C43 C42 C41 117.2(8) . . ?
C43 C42 H42 121.4 . . ?
C41 C42 H42 121.4 . . ?
C42 C43 C44 122.4(9) . . ?
C42 C43 H43 118.8 . . ?
C44 C43 H43 118.8 . . ?
C45 C44 C43 120.9(9) . . ?
C45 C44 H44 119.6 . . ?
C43 C44 H44 119.6 . . ?
C44 C45 C46 117.2(8) . . ?
C44 C45 H45 121.4 . . ?
C46 C45 H45 121.4 . . ?
N3 C46 C45 129.4(7) . . ?
N3 C46 C41 109.3(6) . . ?
C45 C46 C41 121.3(7) . . ?
C48 C47 C26 114.9(5) . . ?
C48 C47 H47A 108.5 . . ?
C26 C47 H47A 108.5 . . ?
C48 C47 H47B 108.5 . . ?
C26 C47 H47B 108.5 . . ?
H47A C47 H47B 107.5 . . ?
C49 C48 C47 112.9(6) . . ?
C49 C48 H48A 109.0 . . ?
C47 C48 H48A 109.0 . . ?
C49 C48 H48B 109.0 . . ?
C47 C48 H48B 109.0 . . ?
H48A C48 H48B 107.8 . . ?
C48 C49 C50 107.8(6) . . ?
C48 C49 H49A 110.2 . . ?
C50 C49 H49A 110.2 . . ?
C48 C49 H49B 110.2 . . ?
C50 C49 H49B 110.2 . . ?
H49A C49 H49B 108.5 . . ?
C51 C50 C49 126.0(7) . . ?
C51 C50 H50A 105.8 . . ?
C49 C50 H50A 105.8 . . ?
C51 C50 H50B 105.8 . . ?
C49 C50 H50B 105.8 . . ?
H50A C50 H50B 106.2 . . ?
C50 C51 C52 107.2(8) . . ?
C50 C51 H51A 110.3 . . ?
C52 C51 H51A 110.3 . . ?
C50 C51 H51B 110.3 . . ?
C52 C51 H51B 110.3 . . ?
H51A C51 H51B 108.5 . . ?
N4 C52 C51 108.9(10) . . ?
N4 C52 H52A 109.9 . . ?
C51 C52 H52A 109.9 . . ?
N4 C52 H52B 109.9 . . ?
C51 C52 H52B 109.9 . . ?
H52A C52 H52B 108.3 . . ?
C54 C53 C58 120.0 . . ?
C54 C53 N4 123.6(6) . . ?
C58 C53 N4 116.3(6) . . ?
C55 C54 C53 120.0 . . ?
C55 C54 H54 120.0 . . ?
C53 C54 H54 120.0 . . ?
C56 C55 C54 120.0 . . ?
C56 C55 H55 120.0 . . ?
C54 C55 H55 120.0 . . ?
C57 C56 C55 120.0 . . ?
C57 C56 H56 120.0 . . ?
C55 C56 H56 120.0 . . ?
C56 C57 C58 120.0 . . ?
C56 C57 H57 120.0 . . ?
C58 C57 H57 120.0 . . ?
C57 C58 C53 120.0 . . ?
C57 C58 C59 143.0(6) . . ?
C53 C58 C59 97.0(6) . . ?
C64 N4 C52 122.4(14) . . ?
C64 N4 C53 102.3(9) . . ?
C52 N4 C53 134.3(11) . . ?
C60 C59 C64 120.0 . . ?
C60 C59 C58 126.7(6) . . ?
C64 C59 C58 113.1(6) . . ?
C59 C60 C61 120.0 . . ?
C59 C60 H60 120.0 . . ?
C61 C60 H60 120.0 . . ?
C62 C61 C60 120.0 . . ?
C62 C61 H61 120.0 . . ?
C60 C61 H61 120.0 . . ?
C61 C62 C63 120.0 . . ?
C61 C62 H62 120.0 . . ?
C63 C62 H62 120.0 . . ?
C62 C63 C64 120.0 . . ?
C62 C63 H63 120.0 . . ?
C64 C63 H63 120.0 . . ?
N4 C64 C63 128.6(9) . . ?
N4 C64 C59 111.2(9) . . ?
C63 C64 C59 120.0 . . ?
O4 C65 Re2 179.2(7) . . ?
O6 C66 Re2 177.0(6) . . ?
O5 C67 Re2 169.3(7) . . ?
N5 C68 C69 123.8(7) . . ?
N5 C68 H68 118.1 . . ?
C69 C68 H68 118.1 . . ?
C70 C69 C68 118.8(7) . . ?
C70 C69 H69 120.6 . . ?
C68 C69 H69 120.6 . . ?
C69 C70 C71 119.2(6) . . ?
C69 C70 H70 120.4 . . ?
C71 C70 H70 120.4 . . ?
C70 C71 C79 117.9(6) . . ?
C70 C71 C72 123.1(6) . . ?
C79 C71 C72 118.9(6) . . ?
C73 C72 C71 120.4(6) . . ?
C73 C72 H72 119.8 . . ?
C71 C72 H72 119.8 . . ?
C72 C73 C74 121.6(6) . . ?
C72 C73 H73 119.2 . . ?
C74 C73 H73 119.2 . . ?
C75 C74 C78 117.9(6) . . ?
C75 C74 C73 123.8(6) . . ?
C78 C74 C73 118.2(7) . . ?
C74 C75 C76 120.8(7) . . ?
C74 C75 H75 119.6 . . ?
C76 C75 H75 119.6 . . ?
C77 C76 C75 117.2(7) . . ?
C77 C76 C80 120.6(6) . . ?
C75 C76 C80 122.2(7) . . ?
N6 C77 C76 123.2(6) . . ?
N6 C77 H77 118.4 . . ?
C76 C77 H77 118.4 . . ?
N6 C78 C74 122.1(6) . . ?
N6 C78 C79 117.4(6) . . ?
C74 C78 C79 120.5(6) . . ?
N5 C79 C71 121.9(6) . . ?
N5 C79 C78 117.8(6) . . ?
C71 C79 C78 120.3(6) . . ?
C81 C80 C92 120.0(7) . . ?
C81 C80 C76 119.5(7) . . ?
C92 C80 C76 120.5(6) . . ?
C82 C81 C80 120.6(8) . . ?
C82 C81 H81 119.7 . . ?
C80 C81 H81 119.7 . . ?
C81 C82 C83 118.9(7) . . ?
C81 C82 H82 120.5 . . ?
C83 C82 H82 120.5 . . ?
C91 C83 C82 121.5(7) . . ?
C91 C83 C84 107.8(8) . . ?
C82 C83 C84 130.6(7) . . ?
C89 C84 C85 120.8(9) . . ?
C89 C84 C83 108.2(7) . . ?
C85 C84 C83 131.0(9) . . ?
C86 C85 C84 119.4(10) . . ?
C86 C85 H85 120.3 . . ?
C84 C85 H85 120.3 . . ?
C85 C86 C87 118.4(9) . . ?
C85 C86 H86 120.8 . . ?
C87 C86 H86 120.8 . . ?
C88 C87 C86 123.6(11) . . ?
C88 C87 H87 118.2 . . ?
C86 C87 H87 118.2 . . ?
C87 C88 C89 117.9(10) . . ?
C87 C88 H88 121.0 . . ?
C89 C88 H88 121.0 . . ?
C88 C89 C84 119.8(8) . . ?
C88 C89 C90 128.8(8) . . ?
C84 C89 C90 111.3(8) . . ?
C89 C90 C111 114.5(7) . . ?
C89 C90 C91 100.3(6) . . ?
C111 C90 C91 112.6(6) . . ?
C89 C90 C93 109.3(6) . . ?
C111 C90 C93 108.1(6) . . ?
C91 C90 C93 112.0(6) . . ?
C83 C91 C92 119.2(7) . . ?
C83 C91 C90 112.4(7) . . ?
C92 C91 C90 128.4(6) . . ?
C80 C92 C91 119.7(6) . . ?
C80 C92 H92 120.1 . . ?
C91 C92 H92 120.1 . . ?
C94 C93 C90 117.6(6) . . ?
C94 C93 H93A 107.9 . . ?
C90 C93 H93A 107.9 . . ?
C94 C93 H93B 107.9 . . ?
C90 C93 H93B 107.9 . . ?
H93A C93 H93B 107.2 . . ?
C95 C94 C93 112.4(5) . . ?
C95 C94 H94A 109.1 . . ?
C93 C94 H94A 109.1 . . ?
C95 C94 H94B 109.1 . . ?
C93 C94 H94B 109.1 . . ?
H94A C94 H94B 107.9 . . ?
C96 C95 C94 114.5(5) . . ?
C96 C95 H95A 108.6 . . ?
C94 C95 H95A 108.6 . . ?
C96 C95 H95B 108.6 . . ?
C94 C95 H95B 108.6 . . ?
H95A C95 H95B 107.6 . . ?
C95 C96 C97 115.9(5) . . ?
C95 C96 H96A 108.3 . . ?
C97 C96 H96A 108.3 . . ?
C95 C96 H96B 108.3 . . ?
C97 C96 H96B 108.3 . . ?
H96A C96 H96B 107.4 . . ?
C98 C97 C96 112.5(5) . . ?
C98 C97 H97A 109.1 . . ?
C96 C97 H97A 109.1 . . ?
C98 C97 H97B 109.1 . . ?
C96 C97 H97B 109.1 . . ?
H97A C97 H97B 107.8 . . ?
N7 C98 C97 113.9(5) . . ?
N7 C98 H98A 108.8 . . ?
C97 C98 H98A 108.8 . . ?
N7 C98 H98B 108.8 . . ?
C97 C98 H98B 108.8 . . ?
H98A C98 H98B 107.7 . . ?
N7 C99 C100 130.9(6) . . ?
N7 C99 C104 109.6(5) . . ?
C100 C99 C104 119.5(6) . . ?
C99 C100 C101 119.9(6) . . ?
C99 C100 H100 120.0 . . ?
C101 C100 H100 120.0 . . ?
C102 C101 C100 119.2(7) . . ?
C102 C101 H101 120.4 . . ?
C100 C101 H101 120.4 . . ?
C103 C102 C101 122.6(7) . . ?
C103 C102 H102 118.7 . . ?
C101 C102 H102 118.7 . . ?
C102 C103 C104 119.1(6) . . ?
C102 C103 H103 120.5 . . ?
C104 C103 H103 120.5 . . ?
C103 C104 C99 119.6(6) . . ?
C103 C104 C105 134.8(6) . . ?
C99 C104 C105 105.6(5) . . ?
C106 C105 C110 119.1(6) . . ?
C106 C105 C104 134.2(6) . . ?
C110 C105 C104 106.6(5) . . ?
C107 C106 C105 119.2(6) . . ?
C107 C106 H106 120.4 . . ?
C105 C106 H106 120.4 . . ?
C106 C107 C108 121.3(7) . . ?
C106 C107 H107 119.3 . . ?
C108 C107 H107 119.3 . . ?
C109 C108 C107 121.8(7) . . ?
C109 C108 H108 119.1 . . ?
C107 C108 H108 119.1 . . ?
C108 C109 C110 117.6(6) . . ?
C108 C109 H109 121.2 . . ?
C110 C109 H109 121.2 . . ?
N7 C110 C109 129.9(6) . . ?
N7 C110 C105 109.3(6) . . ?
C109 C110 C105 120.9(6) . . ?
C90 C111 C112 114.5(7) . . ?
C90 C111 H11A 108.6 . . ?
C112 C111 H11A 108.6 . . ?
C90 C111 H11B 108.6 . . ?
C112 C111 H11B 108.6 . . ?
H11A C111 H11B 107.6 . . ?
C111 C112 C113 109.4(7) . . ?
C111 C112 H11C 109.8 . . ?
C113 C112 H11C 109.8 . . ?
C111 C112 H11D 109.8 . . ?
C113 C112 H11D 109.8 . . ?
H11C C112 H11D 108.2 . . ?
C112 C113 C114 115.3(8) . . ?
C112 C113 H11E 108.4 . . ?
C114 C113 H11E 108.4 . . ?
C112 C113 H11F 108.4 . . ?
C114 C113 H11F 108.4 . . ?
H11E C113 H11F 107.5 . . ?
C113 C114 C115 107.1(8) . . ?
C113 C114 H11G 110.3 . . ?
C115 C114 H11G 110.3 . . ?
C113 C114 H11H 110.3 . . ?
C115 C114 H11H 110.3 . . ?
H11G C114 H11H 108.6 . . ?
C116 C115 C114 109.3(7) . . ?
C116 C115 C16A 24.6(10) . . ?
C114 C115 C16A 85.6(11) . . ?
N8 C116 C115 108.1(7) . . ?
C118 C117 C122 120.0 . . ?
C118 C117 N8 131.1(5) . . ?
C122 C117 N8 108.0(5) . . ?
C119 C118 C117 120.0 . . ?
C118 C119 C120 120.0 . . ?
C119 C120 C121 120.0 . . ?
C122 C121 C120 120.0 . . ?
C121 C122 C117 120.0 . . ?
C121 C122 C123 127.0(7) . . ?
C117 C122 C123 112.5(7) . . ?
C128 N8 C116 132.5(12) . . ?
C128 N8 C117 102.5(7) . . ?
C116 N8 C117 115.2(10) . . ?
C124 C123 C128 120.0 . . ?
C124 C123 C122 140.2(8) . . ?
C128 C123 C122 99.7(8) . . ?
C125 C124 C123 120.0 . . ?
C124 C125 C126 120.0 . . ?
C127 C126 C125 120.0 . . ?
C126 C127 C128 120.0 . . ?
N8 C128 C127 122.6(8) . . ?
N8 C128 C123 116.6(9) . . ?
C127 C128 C123 120.0 . . ?
N8' C16A C115 157.6(18) . . ?
C18A C17A C22A 120.0 . . ?
C18A C17A N8' 129.4(3) . . ?
C22A C17A N8' 110.6(3) . . ?
C19A C18A C17A 120.0 . . ?
C18A C19A C20A 120.0 . . ?
C19A C20A C21A 120.0 . . ?
C22A C21A C20A 120.0 . . ?
C23A C22A C21A 138.6(5) . . ?
C23A C22A C17A 101.4(5) . . ?
C21A C22A C17A 120.0 . . ?
C16A N8' C28A 125.7(11) . . ?
C16A N8' C17A 109.5(12) . . ?
C28A N8' C17A 108.1(5) . . ?
C22A C23A C24A 120.2(5) . . ?
C22A C23A C28A 119.8(5) . . ?
C24A C23A C28A 120.0 . . ?
C25A C24A C23A 120.0 . . ?
C26A C25A C24A 120.0 . . ?
C25A C26A C27A 120.0 . . ?
C26A C27A C28A 120.0 . . ?
C27A C28A C23A 120.0 . . ?
C27A C28A N8' 139.9(5) . . ?
C23A C28A N8' 100.1(5) . . ?
Cl3 C129 Cl4 113.9(7) . . ?
Cl3 C129 H12A 108.8 . . ?
Cl4 C129 H12A 108.8 . . ?
Cl3 C129 H12B 108.8 . . ?
Cl4 C129 H12B 108.8 . . ?
H12A C129 H12B 107.7 . . ?
Cl6 C130 Cl5 105.5(7) . . ?
Cl6 C130 H13A 110.6 . . ?
Cl5 C130 H13A 110.6 . . ?
Cl6 C130 H13B 110.6 . . ?
Cl5 C130 H13B 110.6 . . ?
H13A C130 H13B 108.8 . . ?
Cl8 C131 Cl7 104.9(7) . . ?
Cl8' C31A Cl7' 94.2(6) . . ?

loop_
_geom_bond_atom_site_label_1
_geom_bond_atom_site_label_2
_geom_bond_distance
_geom_bond_site_symmetry_2
_geom_bond_publ_flag
Re1 C3 1.909(6) . ?
Re1 C1 1.913(7) . ?
Re1 C2 1.939(8) . ?
Re1 N2 2.174(5) . ?
Re1 N1 2.177(4) . ?
Re1 Cl1 2.4577(19) . ?
Re2 C65 1.913(7) . ?
Re2 C66 1.923(8) . ?
Re2 C67 1.984(6) . ?
Re2 N6 2.185(6) . ?
Re2 N5 2.199(5) . ?
Re2 Cl2 2.448(2) . ?
O1 C1 1.152(8) . ?
O2 C2 1.081(9) . ?
O3 C3 1.153(7) . ?
O4 C65 1.162(8) . ?
O5 C67 1.073(8) . ?
O6 C66 1.143(9) . ?
N1 C4 1.327(8) . ?
N1 C15 1.375(7) . ?
N2 C13 1.340(8) . ?
N2 C14 1.373(7) . ?
N3 C46 1.375(9) . ?
N3 C35 1.395(8) . ?
N3 C34 1.473(9) . ?
N5 C68 1.318(9) . ?
N5 C79 1.359(9) . ?
N6 C77 1.342(9) . ?
N6 C78 1.366(8) . ?
N7 C99 1.368(8) . ?
N7 C110 1.378(8) . ?
N7 C98 1.444(7) . ?
C4 C5 1.411(8) . ?
C4 H4 0.9300 . ?
C5 C6 1.359(9) . ?
C5 H5 0.9300 . ?
C6 C7 1.405(9) . ?
C6 H6 0.9300 . ?
C7 C15 1.407(7) . ?
C7 C8 1.441(9) . ?
C8 C9 1.342(10) . ?
C8 H8 0.9300 . ?
C9 C10 1.454(8) . ?
C9 H9 0.9300 . ?
C10 C11 1.384(9) . ?
C10 C14 1.409(8) . ?
C11 C12 1.382(8) . ?
C11 H11 0.9300 . ?
C12 C13 1.415(8) . ?
C12 C16 1.482(9) . ?
C13 H13 0.9300 . ?
C14 C15 1.410(8) . ?
C16 C28 1.398(9) . ?
C16 C17 1.404(8) . ?
C17 C18 1.394(9) . ?
C17 H17 0.9300 . ?
C18 C19 1.393(10) . ?
C18 H18 0.9300 . ?
C19 C27 1.418(8) . ?
C19 C20 1.460(9) . ?
C20 C25 1.389(9) . ?
C20 C21 1.391(8) . ?
C21 C22 1.369(10) . ?
C21 H21 0.9300 . ?
C22 C23 1.377(10) . ?
C22 H22 0.9300 . ?
C23 C24 1.390(9) . ?
C23 H23 0.9300 . ?
C24 C25 1.382(10) . ?
C24 H24 0.9300 . ?
C25 C26 1.525(8) . ?
C26 C29 1.519(8) . ?
C26 C27 1.520(9) . ?
C26 C47 1.545(9) . ?
C27 C28 1.388(9) . ?
C28 H28 0.9300 . ?
C29 C30 1.542(9) . ?
C29 H29A 0.9700 . ?
C29 H29B 0.9700 . ?
C30 C31 1.511(8) . ?
C30 H30A 0.9700 . ?
C30 H30B 0.9700 . ?
C31 C32 1.544(10) . ?
C31 H31A 0.9700 . ?
C31 H31B 0.9700 . ?
C32 C33 1.543(9) . ?
C32 H32A 0.9700 . ?
C32 H32B 0.9700 . ?
C33 C34 1.496(11) . ?
C33 H33A 0.9700 . ?
C33 H33B 0.9700 . ?
C34 H34A 0.9700 . ?
C34 H34B 0.9700 . ?
C35 C36 1.374(9) . ?
C35 C40 1.409(9) . ?
C36 C37 1.386(10) . ?
C36 H36 0.9300 . ?
C37 C38 1.364(11) . ?
C37 H37 0.9300 . ?
C38 C39 1.390(10) . ?
C38 H38 0.9300 . ?
C39 C40 1.385(9) . ?
C39 H39 0.9300 . ?
C40 C41 1.441(9) . ?
C41 C46 1.430(10) . ?
C41 C42 1.430(10) . ?
C42 C43 1.336(13) . ?
C42 H42 0.9300 . ?
C43 C44 1.459(15) . ?
C43 H43 0.9300 . ?
C44 C45 1.390(13) . ?
C44 H44 0.9300 . ?
C45 C46 1.397(11) . ?
C45 H45 0.9300 . ?
C47 C48 1.533(7) . ?
C47 H47A 0.9700 . ?
C47 H47B 0.9700 . ?
C48 C49 1.525(8) . ?
C48 H48A 0.9700 . ?
C48 H48B 0.9700 . ?
C49 C50 1.545(8) . ?
C49 H49A 0.9700 . ?
C49 H49B 0.9700 . ?
C50 C51 1.537(9) . ?
C50 H50A 0.9700 . ?
C50 H50B 0.9700 . ?
C51 C52 1.549(6) . ?
C51 H51A 0.9700 . ?
C51 H51B 0.9700 . ?
C52 N4 1.376(18) . ?
C52 H52A 0.9700 . ?
C52 H52B 0.9700 . ?
C53 C54 1.3900 . ?
C53 C58 1.3900 . ?
C53 N4 1.478(16) . ?
C54 C55 1.3900 . ?
C54 H54 0.9300 . ?
C55 C56 1.3900 . ?
C55 H55 0.9300 . ?
C56 C57 1.3900 . ?
C56 H56 0.9300 . ?
C57 C58 1.3900 . ?
C57 H57 0.9300 . ?
C58 C59 1.455(8) . ?
N4 C64 1.308(13) . ?
C59 C60 1.3900 . ?
C59 C64 1.3900 . ?
C60 C61 1.3900 . ?
C60 H60 0.9300 . ?
C61 C62 1.3900 . ?
C61 H61 0.9300 . ?
C62 C63 1.3900 . ?
C62 H62 0.9300 . ?
C63 C64 1.3900 . ?
C63 H63 0.9300 . ?
C68 C69 1.383(10) . ?
C68 H68 0.9300 . ?
C69 C70 1.378(10) . ?
C69 H69 0.9300 . ?
C70 C71 1.403(10) . ?
C70 H70 0.9300 . ?
C71 C79 1.405(9) . ?
C71 C72 1.445(9) . ?
C72 C73 1.355(10) . ?
C72 H72 0.9300 . ?
C73 C74 1.446(9) . ?
C73 H73 0.9300 . ?
C74 C75 1.393(10) . ?
C74 C78 1.404(10) . ?
C75 C76 1.403(10) . ?
C75 H75 0.9300 . ?
C76 C77 1.403(10) . ?
C76 C80 1.480(11) . ?
C77 H77 0.9300 . ?
C78 C79 1.425(10) . ?
C80 C81 1.386(10) . ?
C80 C92 1.396(11) . ?
C81 C82 1.381(12) . ?
C81 H81 0.9300 . ?
C82 C83 1.396(13) . ?
C82 H82 0.9300 . ?
C83 C91 1.375(10) . ?
C83 C84 1.471(12) . ?
C84 C89 1.401(12) . ?
C84 C85 1.433(11) . ?
C85 C86 1.375(15) . ?
C85 H85 0.9300 . ?
C86 C87 1.403(16) . ?
C86 H86 0.9300 . ?
C87 C88 1.395(13) . ?
C87 H87 0.9300 . ?
C88 C89 1.397(13) . ?
C88 H88 0.9300 . ?
C89 C90 1.510(11) . ?
C90 C111 1.510(11) . ?
C90 C91 1.523(11) . ?
C90 C93 1.535(10) . ?
C91 C92 1.398(10) . ?
C92 H92 0.9300 . ?
C93 C94 1.534(9) . ?
C93 H93A 0.9700 . ?
C93 H93B 0.9700 . ?
C94 C95 1.512(9) . ?
C94 H94A 0.9700 . ?
C94 H94B 0.9700 . ?
C95 C96 1.512(8) . ?
C95 H95A 0.9700 . ?
C95 H95B 0.9700 . ?
C96 C97 1.534(8) . ?
C96 H96A 0.9700 . ?
C96 H96B 0.9700 . ?
C97 C98 1.517(9) . ?
C97 H97A 0.9700 . ?
C97 H97B 0.9700 . ?
C98 H98A 0.9700 . ?
C98 H98B 0.9700 . ?
C99 C100 1.371(9) . ?
C99 C104 1.438(8) . ?
C100 C101 1.401(10) . ?
C100 H100 0.9300 . ?
C101 C102 1.393(11) . ?
C101 H101 0.9300 . ?
C102 C103 1.351(10) . ?
C102 H102 0.9300 . ?
C103 C104 1.397(9) . ?
C103 H103 0.9300 . ?
C104 C105 1.440(9) . ?
C105 C106 1.402(9) . ?
C105 C110 1.425(8) . ?
C106 C107 1.364(10) . ?
C106 H106 0.9300 . ?
C107 C108 1.409(10) . ?
C107 H107 0.9300 . ?
C108 C109 1.360(10) . ?
C108 H108 0.9300 . ?
C109 C110 1.422(9) . ?
C109 H109 0.9300 . ?
C111 C112 1.521(8) . ?
C111 H11A 0.9700 . ?
C111 H11B 0.9700 . ?
C112 C113 1.550(8) . ?
C112 H11C 0.9700 . ?
C112 H11D 0.9700 . ?
C113 C114 1.551(9) . ?
C113 H11E 0.9700 . ?
C113 H11F 0.9700 . ?
C114 C115 1.551(9) . ?
C114 H11G 0.9700 . ?
C114 H11H 0.9700 . ?
C115 C116 1.540(7) . ?
C115 C16A 1.560(8) . ?
C116 N8 1.394(8) . ?
C117 C118 1.3900 . ?
C117 C122 1.3900 . ?
C117 N8 1.400(8) . ?
C118 C119 1.3900 . ?
C119 C120 1.3900 . ?
C120 C121 1.3900 . ?
C121 C122 1.3900 . ?
C122 C123 1.404(8) . ?
N8 C128 1.385(8) . ?
C123 C124 1.3900 . ?
C123 C128 1.3900 . ?
C124 C125 1.3900 . ?
C125 C126 1.3900 . ?
C126 C127 1.3900 . ?
C127 C128 1.3900 . ?
C16A N8' 1.420(8) . ?
C17A C18A 1.3900 . ?
C17A C22A 1.3900 . ?
C17A N8' 1.432(6) . ?
C18A C19A 1.3900 . ?
C19A C20A 1.3900 . ?
C20A C21A 1.3900 . ?
C21A C22A 1.3900 . ?
C22A C23A 1.346(7) . ?
N8' C28A 1.427(8) . ?
C23A C24A 1.3900 . ?
C23A C28A 1.3900 . ?
C24A C25A 1.3900 . ?
C25A C26A 1.3900 . ?
C26A C27A 1.3900 . ?
C27A C28A 1.3900 . ?
C129 Cl3 1.684(12) . ?
C129 Cl4 1.746(12) . ?
C129 H12A 0.9700 . ?
C129 H12B 0.9700 . ?
C130 Cl6 1.640(12) . ?
C130 Cl5 2.047(14) . ?
C130 H13A 0.9700 . ?
C130 H13B 0.9700 . ?
Cl7 C131 1.781(9) . ?
Cl8 C131 1.777(9) . ?
Cl7' C31A 1.777(9) . ?
Cl8' C31A 1.774(8) . ?

loop_
_geom_torsion_atom_site_label_1
_geom_torsion_atom_site_label_2
_geom_torsion_atom_site_label_3
_geom_torsion_atom_site_label_4
_geom_torsion
_geom_torsion_site_symmetry_1
_geom_torsion_site_symmetry_2
_geom_torsion_site_symmetry_3
_geom_torsion_site_symmetry_4
_geom_torsion_publ_flag
C3 Re1 N1 C4 -159(2) . . . . ?
C1 Re1 N1 C4 -2.2(6) . . . . ?
C2 Re1 N1 C4 89.2(6) . . . . ?
N2 Re1 N1 C4 -179.6(6) . . . . ?
Cl1 Re1 N1 C4 -95.9(5) . . . . ?
C3 Re1 N1 C15 18(2) . . . . ?
C1 Re1 N1 C15 174.9(4) . . . . ?
C2 Re1 N1 C15 -93.7(5) . . . . ?
N2 Re1 N1 C15 -2.5(4) . . . . ?
Cl1 Re1 N1 C15 81.3(4) . . . . ?
C3 Re1 N2 C13 3.7(5) . . . . ?
C1 Re1 N2 C13 159.4(18) . . . . ?
C2 Re1 N2 C13 -86.2(5) . . . . ?
N1 Re1 N2 C13 -178.3(5) . . . . ?
Cl1 Re1 N2 C13 94.2(5) . . . . ?
C3 Re1 N2 C14 -176.0(4) . . . . ?
C1 Re1 N2 C14 -20(2) . . . . ?
C2 Re1 N2 C14 94.0(5) . . . . ?
N1 Re1 N2 C14 2.0(4) . . . . ?
Cl1 Re1 N2 C14 -85.5(4) . . . . ?
C65 Re2 N5 C68 -143(3) . . . . ?
C66 Re2 N5 C68 -0.9(6) . . . . ?
C67 Re2 N5 C68 90.8(6) . . . . ?
N6 Re2 N5 C68 -179.3(6) . . . . ?
Cl2 Re2 N5 C68 -93.8(5) . . . . ?
C65 Re2 N5 C79 34(3) . . . . ?
C66 Re2 N5 C79 176.0(4) . . . . ?
C67 Re2 N5 C79 -92.3(5) . . . . ?
N6 Re2 N5 C79 -2.3(4) . . . . ?
Cl2 Re2 N5 C79 83.2(4) . . . . ?
C65 Re2 N6 C77 3.4(6) . . . . ?
C66 Re2 N6 C77 170.3(14) . . . . ?
C67 Re2 N6 C77 -84.2(6) . . . . ?
N5 Re2 N6 C77 -179.6(6) . . . . ?
Cl2 Re2 N6 C77 95.1(6) . . . . ?
C65 Re2 N6 C78 -176.1(5) . . . . ?
C66 Re2 N6 C78 -9.3(17) . . . . ?
C67 Re2 N6 C78 96.3(5) . . . . ?
N5 Re2 N6 C78 0.9(4) . . . . ?
Cl2 Re2 N6 C78 -84.5(4) . . . . ?
C3 Re1 C1 O1 -112(11) . . . . ?
C2 Re1 C1 O1 -22(11) . . . . ?
N2 Re1 C1 O1 92(11) . . . . ?
N1 Re1 C1 O1 70(11) . . . . ?
Cl1 Re1 C1 O1 157(11) . . . . ?
C3 Re1 C2 O2 25(4) . . . . ?
C1 Re1 C2 O2 -62(4) . . . . ?
N2 Re1 C2 O2 124(4) . . . . ?
N1 Re1 C2 O2 -160(4) . . . . ?
Cl1 Re1 C2 O2 129(3) . . . . ?
C1 Re1 C3 O3 -27(24) . . . . ?
C2 Re1 C3 O3 -118(24) . . . . ?
N2 Re1 C3 O3 150(24) . . . . ?
N1 Re1 C3 O3 130(24) . . . . ?
Cl1 Re1 C3 O3 67(24) . . . . ?
C15 N1 C4 C5 0.9(9) . . . . ?
Re1 N1 C4 C5 178.0(5) . . . . ?
N1 C4 C5 C6 -0.6(10) . . . . ?
C4 C5 C6 C7 0.4(10) . . . . ?
C5 C6 C7 C15 -0.6(9) . . . . ?
C5 C6 C7 C8 -178.6(6) . . . . ?
C6 C7 C8 C9 179.3(6) . . . . ?
C15 C7 C8 C9 1.3(9) . . . . ?
C7 C8 C9 C10 0.5(10) . . . . ?
C8 C9 C10 C11 179.2(7) . . . . ?
C8 C9 C10 C14 -1.4(10) . . . . ?
C14 C10 C11 C12 -0.5(10) . . . . ?
C9 C10 C11 C12 178.9(6) . . . . ?
C10 C11 C12 C13 1.0(10) . . . . ?
C10 C11 C12 C16 -179.7(6) . . . . ?
C14 N2 C13 C12 2.7(9) . . . . ?
Re1 N2 C13 C12 -177.0(4) . . . . ?
C11 C12 C13 N2 -2.2(9) . . . . ?
C16 C12 C13 N2 178.5(6) . . . . ?
C13 N2 C14 C10 -2.0(8) . . . . ?
Re1 N2 C14 C10 177.7(4) . . . . ?
C13 N2 C14 C15 178.9(5) . . . . ?
Re1 N2 C14 C15 -1.4(7) . . . . ?
C11 C10 C14 N2 0.9(9) . . . . ?
C9 C10 C14 N2 -178.5(6) . . . . ?
C11 C10 C14 C15 179.9(6) . . . . ?
C9 C10 C14 C15 0.5(9) . . . . ?
C4 N1 C15 C7 -1.1(9) . . . . ?
Re1 N1 C15 C7 -178.6(4) . . . . ?
C4 N1 C15 C14 -179.9(5) . . . . ?
Re1 N1 C15 C14 2.7(7) . . . . ?
C6 C7 C15 N1 1.0(9) . . . . ?
C8 C7 C15 N1 179.1(6) . . . . ?
C6 C7 C15 C14 179.7(5) . . . . ?
C8 C7 C15 C14 -2.2(8) . . . . ?
N2 C14 C15 N1 -0.9(8) . . . . ?
C10 C14 C15 N1 -179.9(6) . . . . ?
N2 C14 C15 C7 -179.7(5) . . . . ?
C10 C14 C15 C7 1.3(9) . . . . ?
C11 C12 C16 C28 33.5(9) . . . . ?
C13 C12 C16 C28 -147.3(6) . . . . ?
C11 C12 C16 C17 -149.6(7) . . . . ?
C13 C12 C16 C17 29.6(9) . . . . ?
C28 C16 C17 C18 -0.1(9) . . . . ?
C12 C16 C17 C18 -177.0(6) . . . . ?
C16 C17 C18 C19 1.7(10) . . . . ?
C17 C18 C19 C27 -3.2(9) . . . . ?
C17 C18 C19 C20 177.0(6) . . . . ?
C18 C19 C20 C25 -179.4(7) . . . . ?
C27 C19 C20 C25 0.8(7) . . . . ?
C18 C19 C20 C21 -2.0(12) . . . . ?
C27 C19 C20 C21 178.2(6) . . . . ?
C25 C20 C21 C22 -1.6(10) . . . . ?
C19 C20 C21 C22 -178.8(6) . . . . ?
C20 C21 C22 C23 1.1(10) . . . . ?
C21 C22 C23 C24 -0.5(11) . . . . ?
C22 C23 C24 C25 0.5(10) . . . . ?
C23 C24 C25 C20 -1.0(9) . . . . ?
C23 C24 C25 C26 -178.6(6) . . . . ?
C21 C20 C25 C24 1.6(9) . . . . ?
C19 C20 C25 C24 179.4(6) . . . . ?
C21 C20 C25 C26 179.6(6) . . . . ?
C19 C20 C25 C26 -2.7(7) . . . . ?
C24 C25 C26 C29 60.5(8) . . . . ?
C20 C25 C26 C29 -117.3(6) . . . . ?
C24 C25 C26 C27 -179.0(6) . . . . ?
C20 C25 C26 C27 3.3(6) . . . . ?
C24 C25 C26 C47 -60.4(8) . . . . ?
C20 C25 C26 C47 121.8(6) . . . . ?
C18 C19 C27 C28 3.1(9) . . . . ?
C20 C19 C27 C28 -177.0(5) . . . . ?
C18 C19 C27 C26 -178.4(5) . . . . ?
C20 C19 C27 C26 1.4(7) . . . . ?
C29 C26 C27 C28 -65.2(8) . . . . ?
C25 C26 C27 C28 175.5(6) . . . . ?
C47 C26 C27 C28 57.0(8) . . . . ?
C29 C26 C27 C19 116.6(5) . . . . ?
C25 C26 C27 C19 -2.7(6) . . . . ?
C47 C26 C27 C19 -121.3(5) . . . . ?
C19 C27 C28 C16 -1.4(9) . . . . ?
C26 C27 C28 C16 -179.5(6) . . . . ?
C17 C16 C28 C27 -0.1(9) . . . . ?
C12 C16 C28 C27 176.9(5) . . . . ?
C27 C26 C29 C30 -53.8(7) . . . . ?
C25 C26 C29 C30 59.2(8) . . . . ?
C47 C26 C29 C30 -177.8(6) . . . . ?
C26 C29 C30 C31 -175.8(6) . . . . ?
C29 C30 C31 C32 -174.3(6) . . . . ?
C30 C31 C32 C33 -62.8(9) . . . . ?
C31 C32 C33 C34 -60.7(8) . . . . ?
C46 N3 C34 C33 -93.1(9) . . . . ?
C35 N3 C34 C33 87.0(8) . . . . ?
C32 C33 C34 N3 -175.0(5) . . . . ?
C46 N3 C35 C36 -178.3(7) . . . . ?
C34 N3 C35 C36 1.7(12) . . . . ?
C46 N3 C35 C40 -1.4(8) . . . . ?
C34 N3 C35 C40 178.6(7) . . . . ?
N3 C35 C36 C37 177.7(7) . . . . ?
C40 C35 C36 C37 1.2(11) . . . . ?
C35 C36 C37 C38 -2.0(13) . . . . ?
C36 C37 C38 C39 1.5(14) . . . . ?
C37 C38 C39 C40 -0.2(13) . . . . ?
C38 C39 C40 C35 -0.6(11) . . . . ?
C38 C39 C40 C41 -178.6(8) . . . . ?
C36 C35 C40 C39 0.1(11) . . . . ?
N3 C35 C40 C39 -177.0(6) . . . . ?
C36 C35 C40 C41 178.6(7) . . . . ?
N3 C35 C40 C41 1.5(8) . . . . ?
C39 C40 C41 C46 177.1(8) . . . . ?
C35 C40 C41 C46 -1.1(8) . . . . ?
C39 C40 C41 C42 -5.2(15) . . . . ?
C35 C40 C41 C42 176.6(9) . . . . ?
C46 C41 C42 C43 -3.3(14) . . . . ?
C40 C41 C42 C43 179.3(10) . . . . ?
C41 C42 C43 C44 4.3(18) . . . . ?
C42 C43 C44 C45 -3(2) . . . . ?
C43 C44 C45 C46 0.7(17) . . . . ?
C35 N3 C46 C45 -178.0(9) . . . . ?
C34 N3 C46 C45 2.1(14) . . . . ?
C35 N3 C46 C41 0.7(9) . . . . ?
C34 N3 C46 C41 -179.3(7) . . . . ?
C44 C45 C46 N3 178.7(9) . . . . ?
C44 C45 C46 C41 0.2(14) . . . . ?
C42 C41 C46 N3 -177.7(7) . . . . ?
C40 C41 C46 N3 0.2(9) . . . . ?
C42 C41 C46 C45 1.1(13) . . . . ?
C40 C41 C46 C45 179.1(8) . . . . ?
C29 C26 C47 C48 -178.8(6) . . . . ?
C27 C26 C47 C48 56.1(8) . . . . ?
C25 C26 C47 C48 -55.9(8) . . . . ?
C26 C47 C48 C49 179.0(7) . . . . ?
C47 C48 C49 C50 -179.3(9) . . . . ?
C48 C49 C50 C51 -175.4(12) . . . . ?
C49 C50 C51 C52 165.5(13) . . . . ?
C50 C51 C52 N4 72.7(15) . . . . ?
C58 C53 C54 C55 0.0 . . . . ?
N4 C53 C54 C55 177.0(7) . . . . ?
C53 C54 C55 C56 0.0 . . . . ?
C54 C55 C56 C57 0.0 . . . . ?
C55 C56 C57 C58 0.0 . . . . ?
C56 C57 C58 C53 0.0 . . . . ?
C56 C57 C58 C59 178.3(9) . . . . ?
C54 C53 C58 C57 0.0 . . . . ?
N4 C53 C58 C57 -177.2(6) . . . . ?
C54 C53 C58 C59 -179.0(5) . . . . ?
N4 C53 C58 C59 3.8(7) . . . . ?
C51 C52 N4 C64 -117.0(12) . . . . ?
C51 C52 N4 C53 49.1(18) . . . . ?
C54 C53 N4 C64 178.6(6) . . . . ?
C58 C53 N4 C64 -4.3(9) . . . . ?
C54 C53 N4 C52 10.6(16) . . . . ?
C58 C53 N4 C52 -172.3(11) . . . . ?
C57 C58 C59 C60 4.5(10) . . . . ?
C53 C58 C59 C60 -177.1(4) . . . . ?
C57 C58 C59 C64 179.4(6) . . . . ?
C53 C58 C59 C64 -2.1(5) . . . . ?
C64 C59 C60 C61 0.0 . . . . ?
C58 C59 C60 C61 174.6(6) . . . . ?
C59 C60 C61 C62 0.0 . . . . ?
C60 C61 C62 C63 0.0 . . . . ?
C61 C62 C63 C64 0.0 . . . . ?
C52 N4 C64 C63 -13.2(14) . . . . ?
C53 N4 C64 C63 176.9(4) . . . . ?
C52 N4 C64 C59 172.4(8) . . . . ?
C53 N4 C64 C59 2.5(9) . . . . ?
C62 C63 C64 N4 -174.0(9) . . . . ?
C62 C63 C64 C59 0.0 . . . . ?
C60 C59 C64 N4 174.9(8) . . . . ?
C58 C59 C64 N4 -0.4(8) . . . . ?
C60 C59 C64 C63 0.0 . . . . ?
C58 C59 C64 C63 -175.3(5) . . . . ?
C66 Re2 C65 O4 119(60) . . . . ?
C67 Re2 C65 O4 27(60) . . . . ?
N6 Re2 C65 O4 -64(60) . . . . ?
N5 Re2 C65 O4 -99(60) . . . . ?
Cl2 Re2 C65 O4 -148(60) . . . . ?
C65 Re2 C66 O6 -176(100) . . . . ?
C67 Re2 C66 O6 -89(11) . . . . ?
N6 Re2 C66 O6 17(12) . . . . ?
N5 Re2 C66 O6 7(11) . . . . ?
Cl2 Re2 C66 O6 91(11) . . . . ?
C65 Re2 C67 O5 48(4) . . . . ?
C66 Re2 C67 O5 -41(4) . . . . ?
N6 Re2 C67 O5 148(4) . . . . ?
N5 Re2 C67 O5 -136(4) . . . . ?
Cl2 Re2 C67 O5 139(3) . . . . ?
C79 N5 C68 C69 0.1(10) . . . . ?
Re2 N5 C68 C69 177.0(5) . . . . ?
N5 C68 C69 C70 0.2(10) . . . . ?
C68 C69 C70 C71 0.6(10) . . . . ?
C69 C70 C71 C79 -1.6(9) . . . . ?
C69 C70 C71 C72 179.3(6) . . . . ?
C70 C71 C72 C73 177.8(6) . . . . ?
C79 C71 C72 C73 -1.3(9) . . . . ?
C71 C72 C73 C74 1.5(10) . . . . ?
C72 C73 C74 C75 178.9(7) . . . . ?
C72 C73 C74 C78 0.4(10) . . . . ?
C78 C74 C75 C76 -1.9(10) . . . . ?
C73 C74 C75 C76 179.6(7) . . . . ?
C74 C75 C76 C77 1.1(11) . . . . ?
C74 C75 C76 C80 -178.5(7) . . . . ?
C78 N6 C77 C76 1.8(10) . . . . ?
Re2 N6 C77 C76 -177.7(5) . . . . ?
C75 C76 C77 N6 -1.0(11) . . . . ?
C80 C76 C77 N6 178.5(7) . . . . ?
C77 N6 C78 C74 -2.7(9) . . . . ?
Re2 N6 C78 C74 176.9(5) . . . . ?
C77 N6 C78 C79 -178.9(6) . . . . ?
Re2 N6 C78 C79 0.6(7) . . . . ?
C75 C74 C78 N6 2.7(10) . . . . ?
C73 C74 C78 N6 -178.7(6) . . . . ?
C75 C74 C78 C79 178.9(6) . . . . ?
C73 C74 C78 C79 -2.5(9) . . . . ?
C68 N5 C79 C71 -1.2(9) . . . . ?
Re2 N5 C79 C71 -178.5(4) . . . . ?
C68 N5 C79 C78 -179.3(6) . . . . ?
Re2 N5 C79 C78 3.5(7) . . . . ?
C70 C71 C79 N5 2.0(9) . . . . ?
C72 C71 C79 N5 -178.9(5) . . . . ?
C70 C71 C79 C78 180.0(6) . . . . ?
C72 C71 C79 C78 -0.9(9) . . . . ?
N6 C78 C79 N5 -2.8(9) . . . . ?
C74 C78 C79 N5 -179.1(6) . . . . ?
N6 C78 C79 C71 179.1(6) . . . . ?
C74 C78 C79 C71 2.8(9) . . . . ?
C77 C76 C80 C81 35.0(11) . . . . ?
C75 C76 C80 C81 -145.4(8) . . . . ?
C77 C76 C80 C92 -144.1(7) . . . . ?
C75 C76 C80 C92 35.5(11) . . . . ?
C92 C80 C81 C82 2.1(11) . . . . ?
C76 C80 C81 C82 -177.0(7) . . . . ?
C80 C81 C82 C83 -1.8(12) . . . . ?
C81 C82 C83 C91 1.5(12) . . . . ?
C81 C82 C83 C84 178.6(8) . . . . ?
C91 C83 C84 C89 0.1(9) . . . . ?
C82 C83 C84 C89 -177.2(8) . . . . ?
C91 C83 C84 C85 180.0(8) . . . . ?
C82 C83 C84 C85 2.6(15) . . . . ?
C89 C84 C85 C86 -1.3(13) . . . . ?
C83 C84 C85 C86 178.9(9) . . . . ?
C84 C85 C86 C87 2.0(14) . . . . ?
C85 C86 C87 C88 -2.2(15) . . . . ?
C86 C87 C88 C89 1.4(14) . . . . ?
C87 C88 C89 C84 -0.6(12) . . . . ?
C87 C88 C89 C90 -178.7(8) . . . . ?
C85 C84 C89 C88 0.5(12) . . . . ?
C83 C84 C89 C88 -179.6(7) . . . . ?
C85 C84 C89 C90 179.0(7) . . . . ?
C83 C84 C89 C90 -1.1(9) . . . . ?
C88 C89 C90 C111 -59.4(11) . . . . ?
C84 C89 C90 C111 122.3(8) . . . . ?
C88 C89 C90 C91 179.8(8) . . . . ?
C84 C89 C90 C91 1.6(8) . . . . ?
C88 C89 C90 C93 62.0(10) . . . . ?
C84 C89 C90 C93 -116.2(7) . . . . ?
C82 C83 C91 C92 -1.4(11) . . . . ?
C84 C83 C91 C92 -179.1(6) . . . . ?
C82 C83 C91 C90 178.6(7) . . . . ?
C84 C83 C91 C90 0.9(8) . . . . ?
C89 C90 C91 C83 -1.5(8) . . . . ?
C111 C90 C91 C83 -123.6(7) . . . . ?
C93 C90 C91 C83 114.3(7) . . . . ?
C89 C90 C91 C92 178.5(7) . . . . ?
C111 C90 C91 C92 56.4(10) . . . . ?
C93 C90 C91 C92 -65.7(9) . . . . ?
C81 C80 C92 C91 -1.9(11) . . . . ?
C76 C80 C92 C91 177.2(6) . . . . ?
C83 C91 C92 C80 1.6(10) . . . . ?
C90 C91 C92 C80 -178.4(7) . . . . ?
C89 C90 C93 C94 56.0(9) . . . . ?
C111 C90 C93 C94 -178.8(7) . . . . ?
C91 C90 C93 C94 -54.2(8) . . . . ?
C90 C93 C94 C95 -175.7(6) . . . . ?
C93 C94 C95 C96 -176.0(6) . . . . ?
C94 C95 C96 C97 -64.8(8) . . . . ?
C95 C96 C97 C98 -62.2(8) . . . . ?
C99 N7 C98 C97 -91.0(7) . . . . ?
C110 N7 C98 C97 90.1(8) . . . . ?
C96 C97 C98 N7 -174.1(5) . . . . ?
C110 N7 C99 C100 179.6(7) . . . . ?
C98 N7 C99 C100 0.5(11) . . . . ?
C110 N7 C99 C104 0.3(7) . . . . ?
C98 N7 C99 C104 -178.8(5) . . . . ?
N7 C99 C100 C101 -177.6(7) . . . . ?
C104 C99 C100 C101 1.7(10) . . . . ?
C99 C100 C101 C102 0.1(11) . . . . ?
C100 C101 C102 C103 -2.2(12) . . . . ?
C101 C102 C103 C104 2.3(12) . . . . ?
C102 C103 C104 C99 -0.3(10) . . . . ?
C102 C103 C104 C105 177.4(7) . . . . ?
N7 C99 C104 C103 177.8(6) . . . . ?
C100 C99 C104 C103 -1.6(9) . . . . ?
N7 C99 C104 C105 -0.5(7) . . . . ?
C100 C99 C104 C105 -180.0(6) . . . . ?
C103 C104 C105 C106 2.1(13) . . . . ?
C99 C104 C105 C106 180.0(7) . . . . ?
C103 C104 C105 C110 -177.4(7) . . . . ?
C99 C104 C105 C110 0.6(7) . . . . ?
C110 C105 C106 C107 -1.8(10) . . . . ?
C104 C105 C106 C107 178.8(7) . . . . ?
C105 C106 C107 C108 2.6(11) . . . . ?
C106 C107 C108 C109 -1.7(12) . . . . ?
C107 C108 C109 C110 0.0(11) . . . . ?
C99 N7 C110 C109 -180.0(6) . . . . ?
C98 N7 C110 C109 -0.9(11) . . . . ?
C99 N7 C110 C105 0.1(7) . . . . ?
C98 N7 C110 C105 179.2(5) . . . . ?
C108 C109 C110 N7 -179.1(7) . . . . ?
C108 C109 C110 C105 0.8(10) . . . . ?
C106 C105 C110 N7 -180.0(6) . . . . ?
C104 C105 C110 N7 -0.4(7) . . . . ?
C106 C105 C110 C109 0.1(9) . . . . ?
C104 C105 C110 C109 179.6(6) . . . . ?
C89 C90 C111 C112 -52.1(11) . . . . ?
C91 C90 C111 C112 61.6(11) . . . . ?
C93 C90 C111 C112 -174.2(8) . . . . ?
C90 C111 C112 C113 179.6(10) . . . . ?
C111 C112 C113 C114 -171.0(13) . . . . ?
C112 C113 C114 C115 173.3(13) . . . . ?
C113 C114 C115 C116 -176.6(14) . . . . ?
C113 C114 C115 C16A -169.9(16) . . . . ?
C114 C115 C116 N8 -30.4(19) . . . . ?
C16A C115 C116 N8 -47(2) . . . . ?
C122 C117 C118 C119 0.0 . . . . ?
N8 C117 C118 C119 -167.6(9) . . . . ?
C117 C118 C119 C120 0.0 . . . . ?
C118 C119 C120 C121 0.0 . . . . ?
C119 C120 C121 C122 0.0 . . . . ?
C120 C121 C122 C117 0.0 . . . . ?
C120 C121 C122 C123 171.5(11) . . . . ?
C118 C117 C122 C121 0.0 . . . . ?
N8 C117 C122 C121 170.2(7) . . . . ?
C118 C117 C122 C123 -172.6(10) . . . . ?
N8 C117 C122 C123 -2.5(9) . . . . ?
C115 C116 N8 C128 83.6(18) . . . . ?
C115 C116 N8 C117 -55.4(16) . . . . ?
C118 C117 N8 C128 175.1(9) . . . . ?
C122 C117 N8 C128 6.4(9) . . . . ?
C118 C117 N8 C116 -34.6(12) . . . . ?
C122 C117 N8 C116 156.7(7) . . . . ?
C121 C122 C123 C124 1.5(15) . . . . ?
C117 C122 C123 C124 173.6(8) . . . . ?
C121 C122 C123 C128 -174.6(7) . . . . ?
C117 C122 C123 C128 -2.6(8) . . . . ?
C128 C123 C124 C125 0.0 . . . . ?
C122 C123 C124 C125 -175.7(13) . . . . ?
C123 C124 C125 C126 0.0 . . . . ?
C124 C125 C126 C127 0.0 . . . . ?
C125 C126 C127 C128 0.0 . . . . ?
C116 N8 C128 C127 38.9(13) . . . . ?
C117 N8 C128 C127 -178.5(7) . . . . ?
C116 N8 C128 C123 -151.6(9) . . . . ?
C117 N8 C128 C123 -8.9(11) . . . . ?
C126 C127 C128 N8 169.2(11) . . . . ?
C126 C127 C128 C123 0.0 . . . . ?
C124 C123 C128 N8 -169.9(10) . . . . ?
C122 C123 C128 N8 7.3(10) . . . . ?
C124 C123 C128 C127 0.0 . . . . ?
C122 C123 C128 C127 177.2(8) . . . . ?
C116 C115 C16A N8' -110(7) . . . . ?
C114 C115 C16A N8' 85(5) . . . . ?
C22A C17A C18A C19A 0.0 . . . . ?
N8' C17A C18A C19A -179.98(9) . . . . ?
C17A C18A C19A C20A 0.0 . . . . ?
C18A C19A C20A C21A 0.0 . . . . ?
C19A C20A C21A C22A 0.0 . . . . ?
C20A C21A C22A C23A 180.0(2) . . . . ?
C20A C21A C22A C17A 0.0 . . . . ?
C18A C17A C22A C23A -179.97(15) . . . . ?
N8' C17A C22A C23A 0.01(18) . . . . ?
C18A C17A C22A C21A 0.0 . . . . ?
N8' C17A C22A C21A 179.98(7) . . . . ?
C115 C16A N8' C28A -91(6) . . . . ?
C115 C16A N8' C17A 41(5) . . . . ?
C18A C17A N8' C16A 39.8(9) . . . . ?
C22A C17A N8' C16A -140.1(9) . . . . ?
C18A C17A N8' C28A 179.98(16) . . . . ?
C22A C17A N8' C28A 0.00(18) . . . . ?
C21A C22A C23A C24A 0.1(3) . . . . ?
C17A C22A C23A C24A -179.97(18) . . . . ?
C21A C22A C23A C28A -179.98(15) . . . . ?
C17A C22A C23A C28A 0.0(2) . . . . ?
C22A C23A C24A C25A 179.9(3) . . . . ?
C28A C23A C24A C25A 0.0 . . . . ?
C23A C24A C25A C26A 0.0 . . . . ?
C24A C25A C26A C27A 0.0 . . . . ?
C25A C26A C27A C28A 0.0 . . . . ?
C26A C27A C28A C23A 0.0 . . . . ?
C26A C27A C28A N8' -179.9(4) . . . . ?
C22A C23A C28A C27A -179.9(3) . . . . ?
C24A C23A C28A C27A 0.0 . . . . ?
C22A C23A C28A N8' 0.0(2) . . . . ?
C24A C23A C28A N8' 180.0(3) . . . . ?
C16A N8' C28A C27A -48.2(12) . . . . ?
C17A N8' C28A C27A 179.9(2) . . . . ?
C16A N8' C28A C23A 131.9(11) . . . . ?
C17A N8' C28A C23A -0.01(18) . . . . ?
